data_7160252
loop_
_publ_author_name
'Feng, Lijun'
'Hua, Xinqiang'
'Shang, Jihai'
'Shao, Xiangfeng'

_publ_section_title
;
 Coordination Complexes of PIII-Doped Hetero-buckybowls and Their
 Applications in Catalysis
;
_journal_name_full 'Organic &amp; Biomolecular Chemistry'
_journal_paper_doi 10.1039/D4OB01737D
_journal_year 2024
_chemical_formula_moiety 'C48 H59 Au Cl O6 P S2'
_chemical_formula_sum 'C48 H59 Au Cl O6 P S2'
_chemical_formula_weight 1059.45
_chemical_name_common 4-AuCl
_chemical_name_systematic 4-AuCl
_space_group_crystal_system triclinic
_space_group_IT_number 2
_space_group_name_Hall '-P 1'
_space_group_name_H-M_alt 'P -1'
_atom_sites_solution_hydrogens geom
_atom_sites_solution_primary dual
_audit_creation_date 2023-08-15
_audit_creation_method
;
Olex2 1.5
(compiled 2021.12.09 svn.r5202d8cf for OlexSys, GUI svn.r6439)
;
_audit_update_record
;
2024-05-15 deposited with the CCDC.	2024-11-21 downloaded from the CCDC.
;
_cell_angle_alpha 106.6663(17)
_cell_angle_beta 102.9809(16)
_cell_angle_gamma 114.312(2)
_cell_formula_units_Z 4
_cell_length_a 16.7310(3)
_cell_length_b 17.9089(4)
_cell_length_c 19.0611(3)
_cell_measurement_reflns_used 32370
_cell_measurement_temperature 149.99(10)
_cell_measurement_theta_max 76.0910
_cell_measurement_theta_min 2.6180
_cell_volume 4586.0(2)
_computing_cell_refinement 'CrysAlisPro 1.171.41.105a (Rigaku OD, 2021)'
_computing_data_collection 'CrysAlisPro 1.171.41.105a (Rigaku OD, 2021)'
_computing_data_reduction 'CrysAlisPro 1.171.41.105a (Rigaku OD, 2021)'
_computing_molecular_graphics 'Olex2 1.5 (Dolomanov et al., 2009)'
_computing_publication_material 'Olex2 1.5 (Dolomanov et al., 2009)'
_computing_structure_refinement 'SHELXL 2013/2 (Sheldrick, 2015)'
_computing_structure_solution 'SHELXT  (Sheldrick, 2015)'
_diffrn_ambient_environment N~2~
_diffrn_ambient_temperature 149.99(10)
_diffrn_detector 'Hybrid Pixel Array Detector'
_diffrn_detector_area_resol_mean 10.0000
_diffrn_detector_type HyPix
_diffrn_measured_fraction_theta_full 0.998
_diffrn_measured_fraction_theta_max 0.959
_diffrn_measurement_details
;
List of Runs (angles in degrees, time in seconds):

  # Type    Start    End  Width  t~exp~   \w     \q     \k     \f   Frames
#--------------------------------------------------------------------------
  1  \w    102.00 169.50   0.75    0.40    --  104.25  45.00 -60.00   90
  2  \w     82.00 170.50   0.75    0.40    --  104.25 125.00  30.00  118
  3  \w     89.00 138.50   0.75    0.40    --  104.25 104.00 170.00   66
  4  \w    143.00 169.25   0.75    0.40    --  104.25  61.00 120.00   35
  5  \w     88.00 134.50   0.75    0.40    --  104.25  61.00 120.00   62
  6  \w    -23.00  23.50   0.75    0.12    --   46.32 -19.00 -90.00   62
  7  \w     32.00  60.50   0.75    0.40    --  104.25 -61.00-120.00   38
  8  \w     45.00  72.00   0.75    0.40    --  104.25 -61.00 -60.00   36
  9  \w     34.00  73.00   0.75    0.40    --  104.25 -61.00  30.00   52
 10  \w     34.00  67.00   0.75    0.40    --  104.25 -61.00  60.00   44
 11  \w     42.00  67.50   0.75    0.40    --  104.25 -61.00 120.00   34
 12  \w     36.00  73.50   0.75    0.40    --  104.25 -61.00 150.00   50
 13  \w     54.00 105.00   0.75    0.40    --  104.25 -94.00  90.00   68
 14  \w     33.00 101.25   0.75    0.40    --  104.25-125.00  90.00   91
 15  \w     41.00 111.50   0.75    0.40    --  104.25-125.00   0.00   94
 16  \w     87.00 112.50   0.75    0.40    --  104.25-125.00 120.00   34
 17  \w     59.00  92.00   0.75    0.40    --  104.25-125.00 -30.00   44
 18  \w     65.00 107.00   0.75    0.40    --  104.25-104.00  69.00   56
 19  \w     59.00 109.25   0.75    0.40    --  104.25-113.00-113.99   67
 20  \w     67.00 103.00   0.75    0.40    --  104.25 -94.00-150.00   48
 21  \w     19.00  93.25   0.75    0.12    --   46.32-125.00-180.00   99
 22  \w     32.00  82.25   0.75    0.40    --  104.25-125.00-150.00   67
 23  \w     40.00 102.25   0.75    0.40    --  104.25-125.00-120.00   83
 24  \w     18.00  43.50   0.75    0.12    --   46.32-104.00  69.00   34
 25  \w    -36.00  27.00   0.75    0.12    --  -46.32  37.00 -30.00   84
 26  \w    -68.00 -20.75   0.75    0.12    --  -46.32  77.00  90.00   63
 27  \w    -40.00  22.25   0.75    0.12    --  -46.32  37.00  90.00   83
 28  \w     -6.00  26.25   0.75    0.12    --  -46.32  77.00  90.00   43
 29  \w     -7.00  27.50   0.75    0.12    --  -46.32  37.00-150.00   46
 30  \w    -40.00 -10.00   0.75    0.12    --  -46.32  37.00-150.00   40
 31  \w   -112.00 -68.50   0.75    0.40    -- -102.00 125.00 -30.00   58
 32  \w   -109.00 -82.00   0.75    0.40    -- -102.00 116.00 -25.85   36
 33  \w    -67.00 -31.00   0.75    0.40    -- -102.00 116.00 -25.85   48
 34  \w    -67.00 -29.50   0.75    0.40    -- -102.00  61.00 -90.00   50
 35  \w    -69.00   0.00   0.75    0.12    --  -46.32 104.00 170.00   92
 36  \w   -106.00 -68.50   0.75    0.40    -- -102.00 104.00 170.00   50
 37  \w    -69.00 -39.75   0.75    0.40    -- -102.00  61.00 150.00   39
 38  \w   -171.00-144.75   0.75    0.40    -- -102.00 -61.00 150.00   35
 39  \w   -174.00 -97.50   0.75    0.40    -- -102.00 -45.00 120.00  102
 40  \w   -111.00 -85.50   0.75    0.40    -- -102.00 -61.00 150.00   34
 41  \w   -173.00-137.00   0.75    0.40    -- -102.00 -30.00 -90.00   48
 42  \w   -134.00 -89.75   0.75    0.40    -- -102.00 -30.00 -90.00   59
 43  \w   -174.00-141.00   0.75    0.40    -- -102.00 -94.00 -90.00   44
 44  \w   -165.00 -75.00   0.75    0.40    -- -102.00-125.00-120.00  120
 45  \w   -115.00 -85.75   0.75    0.12    --  -46.32-125.00-150.00   39
 46  \w   -119.00 -77.00   0.75    0.12    --  -46.32-125.00-180.00   56
 47  \w   -132.00-100.50   0.75    0.40    -- -102.00 -94.00 -90.00   42
 48  \w   -138.00 -88.50   0.75    0.40    -- -102.00-104.00  69.00   66
;
_diffrn_measurement_device 'four-circle diffractometer'
_diffrn_measurement_device_type 'XtaLAB Synergy R, DW system, HyPix'
_diffrn_measurement_method '\w scans'
_diffrn_orient_matrix_type 'CrysAlisPro convention (1999,Acta A55,543-557)'
_diffrn_orient_matrix_UB_11 -0.0189507000
_diffrn_orient_matrix_UB_12 0.0735771000
_diffrn_orient_matrix_UB_13 0.0441732000
_diffrn_orient_matrix_UB_21 -0.0843668000
_diffrn_orient_matrix_UB_22 -0.0323558000
_diffrn_orient_matrix_UB_23 -0.0765451000
_diffrn_orient_matrix_UB_31 -0.0677607000
_diffrn_orient_matrix_UB_32 -0.0666147000
_diffrn_orient_matrix_UB_33 0.0245732000
_diffrn_radiation_monochromator mirror
_diffrn_radiation_probe x-ray
_diffrn_radiation_type 'Cu K\a'
_diffrn_radiation_wavelength 1.54184
_diffrn_reflns_av_R_equivalents 0.0511
_diffrn_reflns_av_unetI/netI 0.0492
_diffrn_reflns_Laue_measured_fraction_full 0.998
_diffrn_reflns_Laue_measured_fraction_max 0.959
_diffrn_reflns_limit_h_max 20
_diffrn_reflns_limit_h_min -21
_diffrn_reflns_limit_k_max 22
_diffrn_reflns_limit_k_min -22
_diffrn_reflns_limit_l_max 23
_diffrn_reflns_limit_l_min -22
_diffrn_reflns_number 66554
_diffrn_reflns_point_group_measured_fraction_full 0.998
_diffrn_reflns_point_group_measured_fraction_max 0.959
_diffrn_reflns_theta_full 67.684
_diffrn_reflns_theta_max 76.445
_diffrn_reflns_theta_min 2.631
_diffrn_source 'Rotating-anode X-ray tube'
_diffrn_source_type 'Rigaku (Cu) X-ray Source'
_exptl_absorpt_coefficient_mu 8.124
_exptl_absorpt_correction_T_max 1.00000
_exptl_absorpt_correction_T_min 0.60765
_exptl_absorpt_correction_type multi-scan
_exptl_absorpt_process_details
;
CrysAlisPro 1.171.41.105a (Rigaku Oxford Diffraction, 2021)
Empirical absorption correction using spherical harmonics,
implemented in SCALE3 ABSPACK scaling algorithm.
;
_exptl_crystal_colour 'clear light yellow'
_exptl_crystal_colour_lustre clear
_exptl_crystal_colour_modifier light
_exptl_crystal_colour_primary yellow
_exptl_crystal_density_diffrn 1.534
_exptl_crystal_description needle
_exptl_crystal_F_000 2152
_exptl_crystal_size_max 0.17
_exptl_crystal_size_mid 0.08
_exptl_crystal_size_min 0.04
_refine_diff_density_max 1.670
_refine_diff_density_min -1.294
_refine_diff_density_rms 0.104
_refine_ls_extinction_method none
_refine_ls_goodness_of_fit_ref 1.063
_refine_ls_hydrogen_treatment constr
_refine_ls_matrix_type full
_refine_ls_number_parameters 1094
_refine_ls_number_reflns 18478
_refine_ls_number_restraints 0
_refine_ls_restrained_S_all 1.063
_refine_ls_R_factor_all 0.0486
_refine_ls_R_factor_gt 0.0397
_refine_ls_shift/su_max 0.001
_refine_ls_shift/su_mean 0.000
_refine_ls_structure_factor_coef Fsqd
_refine_ls_weighting_details
;
 w=1/[\s^2^(Fo^2^)+(0.0533P)^2^+4.2056P]
 where P=(Fo^2^+2Fc^2^)/3
;
_refine_ls_weighting_scheme calc
_refine_ls_wR_factor_gt 0.1031
_refine_ls_wR_factor_ref 0.1087
_reflns_Friedel_coverage 0.000
_reflns_number_gt 15360
_reflns_number_total 18478
_reflns_threshold_expression 'I > 2\s(I)'
_cod_data_source_file d4ob01737d2.cif
_cod_data_source_block 4-AuCl
_cod_original_cell_volume 4585.98(18)
_cod_database_code 7160252
_shelxl_version_number 2013-2
_shelx_space_group_comment
;
The symmetry employed for this shelxl refinement is uniquely defined
by the following loop, which should always be used as a source of
symmetry information in preference to the above space-group names.
They are only intended as comments.
;
_olex2_refinement_description
;
1. Fixed Uiso
 At 1.2 times of:
  All C(H) groups, All C(H,H) groups, All C(H,H,H,H) groups
 At 1.5 times of:
  All C(H,H,H) groups
2. Others
 Fixed Sof: H01E(0.55) H01F(0.55) H01G(0.45) H01H(0.45) H02M(0.45) H02N(0.45)
 H02K(0.55) H02L(0.55) C033(0.55) H03H(0.55) H03I(0.55) H03J(0.55) C036(0.45)
 H03M(0.45) H03N(0.45) C3(0.55) H3A(0.55) H3B(0.55) C7(0.45) H7A(0.45)
 H7B(0.45) H7C(0.45)
3.a Secondary CH2 refined with riding coordinates:
 C012(HA,HB), C018(HD,HE), C01A(HF,HG), C01G(HH,HI), C01K(HK,HL), C01L(H01A,
 H01B), C01M(H01C,H01D), C01Q(HM,HN), C01T(H01E,H01F), C01T(H01G,H01H), C01W(HP,
 HQ), C020(HU,HV), C023(H02A,H02B), C024(HX,HY), C027(HZ,H1), C028(H2,H3),
 C02B(H02C,H02D), C02D(H02E,H02F), C02E(H7,H8), C02F(H02G,H02H), C02H(H02I,
 H02J), C02I(H12,H13), C02J(H02M,H02N), C02J(H02K,H02L), C02K(H14,H15),
 C02L(H02O,H02P), C02M(H16,H17), C02N(H18,H19), C02Q(H23,H24), C02T(H02T,H02U),
 C02W(H02Z,H27), C030(H03A,H03B), C032(H03F,H03G), C034(H31,H32), C035(H03K,
 H03L), C036(H03M,H03N), C3(H3A,H3B), C1(H1A,H1B), C2(H2A,H2B)
3.b Aromatic/amide H refined with riding coordinates:
 C00Y(H), C017(HC), C01H(HJ), C01O(H01O), C01R(HO), C021(HW), C02P(H02Q),
 C02R(H02R), C02S(H02S), C02Y(H02)
3.c Idealised Me refined as rotating group:
 C01Y(HR,HS,HT), C02A(H4,H5,H6), C02G(H9,H10,H11), C02O(H20,H21,H22),
 C02U(H02V,H02W,H02X), C02V(H02Y,H25,H26), C02X(H28,H29,H30), C031(H03C,H03D,
 H03E), C033(H03H,H03I,H03J), C037(H33,H34,H35), C038(H03O,H03P,H03Q), C4(H4A,
 H4B,H4C), C7(H7A,H7B,H7C)
;
_olex2_submission_special_instructions 'No special instructions were received'
_oxdiff_exptl_absorpt_empirical_details
;
Empirical correction (ABSPACK) includes:
- Absorption correction using spherical harmonics
- Frame scaling
;
_oxdiff_exptl_absorpt_empirical_full_max 1.983
_oxdiff_exptl_absorpt_empirical_full_min 0.686

loop_
_space_group_symop_operation_xyz
'x, y, z'
'-x, -y, -z'

loop_
_atom_site_label
_atom_site_type_symbol
_atom_site_fract_x
_atom_site_fract_y
_atom_site_fract_z
_atom_site_U_iso_or_equiv
_atom_site_adp_type
_atom_site_occupancy
_atom_site_site_symmetry_order
_atom_site_calc_flag
_atom_site_refinement_flags_posn
_atom_site_refinement_flags_adp
_atom_site_refinement_flags_occupancy
_atom_site_disorder_assembly
_atom_site_disorder_group
Au00 Au 0.05791(2) 0.02819(2) 0.31172(2) 0.03853(6) Uani 1 1 d . . . . .
Au1 Au 0.17755(2) 0.56788(2) 0.21634(2) 0.04019(6) Uani 1 1 d . . . . .
P1 P 0.17334(7) 0.15831(7) 0.41337(6) 0.0338(2) Uani 1 1 d . . . . .
S004 S 0.58045(6) 0.37696(7) 0.40230(6) 0.0350(2) Uani 1 1 d . . . . .
S005 S 0.29372(6) 0.52429(6) 0.37144(6) 0.0348(2) Uani 1 1 d . . . . .
S006 S 0.11120(8) 0.10191(8) 0.18039(7) 0.0449(2) Uani 1 1 d . . . . .
P007 P 0.18253(8) 0.45536(7) 0.13326(7) 0.0390(2) Uani 1 1 d . . . . .
Cl1 Cl -0.05806(9) -0.10790(8) 0.20921(7) 0.0583(3) Uani 1 1 d . . . . .
S009 S 0.50769(8) 0.35561(8) 0.18384(7) 0.0464(2) Uani 1 1 d . . . . .
Cl Cl 0.16603(10) 0.67389(9) 0.30643(8) 0.0594(3) Uani 1 1 d . . . . .
O00B O 0.0675(2) 0.3909(2) 0.3644(2) 0.0426(7) Uani 1 1 d . . . . .
O00C O 0.02321(19) 0.2414(2) 0.39024(19) 0.0410(7) Uani 1 1 d . . . . .
O00D O -0.0367(2) 0.2951(2) 0.1079(2) 0.0475(7) Uani 1 1 d . . . . .
O00E O 0.5165(2) 0.63141(19) 0.35696(19) 0.0394(6) Uani 1 1 d . . . . .
O00F O 0.63041(19) 0.5724(2) 0.36927(19) 0.0394(6) Uani 1 1 d . . . . .
O00G O 0.5028(2) 0.1699(2) 0.4174(2) 0.0514(8) Uani 1 1 d . . . . .
O00H O 0.4550(3) 0.1569(3) 0.1916(2) 0.0562(8) Uani 1 1 d . . . . .
O00I O -0.0651(2) 0.1413(2) 0.1305(2) 0.0531(8) Uani 1 1 d . . . . .
O00J O 0.4092(2) 0.5778(2) 0.1171(2) 0.0553(9) Uani 1 1 d . . . . .
O00K O 0.2905(3) 0.0473(2) 0.1901(2) 0.0540(8) Uani 1 1 d . . . . .
O00L O 0.3448(2) 0.0815(2) 0.4186(2) 0.0497(8) Uani 1 1 d . . . . .
C00M C 0.3843(3) 0.4430(3) 0.4026(2) 0.0344(8) Uani 1 1 d . . . . .
C00N C 0.3319(3) 0.2815(3) 0.4203(2) 0.0342(8) Uani 1 1 d . . . . .
C00O C 0.2945(3) 0.3951(3) 0.4050(2) 0.0332(8) Uani 1 1 d . . . . .
O00P O 0.5298(3) 0.5203(3) 0.1294(3) 0.0776(13) Uani 1 1 d . . . . .
C00Q C 0.1714(3) 0.1610(3) 0.5086(3) 0.0353(8) Uani 1 1 d . . . . .
C00R C 0.4457(3) 0.4108(3) 0.4093(2) 0.0336(8) Uani 1 1 d . . . . .
C00S C 0.2376(3) 0.1584(3) 0.2025(3) 0.0417(9) Uani 1 1 d . . . . .
C00T C 0.1139(3) 0.2912(3) 0.3940(3) 0.0364(8) Uani 1 1 d . . . . .
C00U C 0.4818(3) 0.2972(3) 0.4142(2) 0.0340(8) Uani 1 1 d . . . . .
C00V C 0.4191(3) 0.3293(3) 0.4170(2) 0.0335(8) Uani 1 1 d . . . . .
C00W C 0.4864(3) 0.5587(3) 0.3752(2) 0.0325(8) Uani 1 1 d . . . . .
C00X C 0.5517(3) 0.5248(3) 0.3822(2) 0.0338(8) Uani 1 1 d . . . . .
C00Y C 0.2549(3) 0.2049(3) 0.5758(3) 0.0414(9) Uani 1 1 d . . . . .
H H 0.3149 0.2363 0.5730 0.050 Uiso 1 1 calc R U . . .
C00Z C 0.2689(3) 0.3151(3) 0.4143(3) 0.0350(8) Uani 1 1 d . . . . .
C010 C 0.2981(3) 0.1957(3) 0.4204(3) 0.0355(8) Uani 1 1 d . . . . .
C011 C 0.4002(3) 0.5161(3) 0.3844(2) 0.0318(8) Uani 1 1 d . . . . .
C012 C 0.5035(3) 0.7500(3) 0.3312(3) 0.0450(10) Uani 1 1 d . . . . .
HA H 0.5129 0.7283 0.2815 0.054 Uiso 1 1 calc R U . . .
HB H 0.5669 0.7963 0.3741 0.054 Uiso 1 1 calc R U . . .
C013 C 0.2972(3) 0.4007(3) 0.1821(3) 0.0399(9) Uani 1 1 d . . . . .
C014 C 0.3047(4) 0.1312(3) 0.1995(3) 0.0445(10) Uani 1 1 d . . . . .
C015 C 0.3680(3) 0.3798(3) 0.1963(3) 0.0397(9) Uani 1 1 d . . . . .
C016 C 0.4527(3) 0.2128(3) 0.4163(3) 0.0355(8) Uani 1 1 d . . . . .
C017 C 0.0836(3) 0.1191(3) 0.5146(3) 0.0433(10) Uani 1 1 d . . . . .
HC H 0.0260 0.0900 0.4692 0.052 Uiso 1 1 calc R U . . .
C018 C 0.7049(3) 0.5508(3) 0.3851(3) 0.0374(9) Uani 1 1 d . . . . .
HD H 0.6801 0.4865 0.3506 0.045 Uiso 1 1 calc R U . . .
HE H 0.7285 0.5608 0.4413 0.045 Uiso 1 1 calc R U . . .
C019 C 0.2329(3) 0.4261(3) 0.3884(2) 0.0349(8) Uani 1 1 d . . . . .
C01A C 0.0911(3) 0.4834(3) 0.3918(3) 0.0459(10) Uani 1 1 d . . . . .
HF H 0.0341 0.4861 0.3674 0.055 Uiso 1 1 calc R U . . .
HG H 0.1413 0.5165 0.3749 0.055 Uiso 1 1 calc R U . . .
C01B C 0.1393(3) 0.3730(3) 0.3833(3) 0.0358(8) Uani 1 1 d . . . . .
C01C C 0.3600(3) 0.1621(3) 0.4188(3) 0.0371(9) Uani 1 1 d . . . . .
C01D C 0.2664(3) 0.2467(3) 0.2107(3) 0.0412(9) Uani 1 1 d . . . . .
C01E C 0.5301(3) 0.4479(3) 0.3977(2) 0.0325(8) Uani 1 1 d . . . . .
C01F C 0.1944(3) 0.2677(3) 0.1969(3) 0.0410(9) Uani 1 1 d . . . . .
C01G C 0.4426(4) 0.7931(3) 0.3200(3) 0.0501(11) Uani 1 1 d . . . . .
HH H 0.4715 0.8391 0.3005 0.060 Uiso 1 1 calc R U . . .
HI H 0.3785 0.7458 0.2785 0.060 Uiso 1 1 calc R U . . .
C01H C 0.0805(3) 0.1201(3) 0.5865(3) 0.0492(11) Uani 1 1 d . . . . .
HJ H 0.0208 0.0924 0.5907 0.059 Uiso 1 1 calc R U . . .
C01I C 0.1771(3) 0.2608(3) 0.4077(2) 0.0325(8) Uani 1 1 d . . . . .
C01J C 0.4577(3) 0.4856(3) 0.1536(3) 0.0469(10) Uani 1 1 d . . . . .
C01K C 0.1263(4) 0.5288(4) 0.4818(3) 0.0564(12) Uani 1 1 d . . . . .
HK H 0.0811 0.4897 0.4991 0.068 Uiso 1 1 calc R U . . .
HL H 0.1889 0.5350 0.5058 0.068 Uiso 1 1 calc R U . . .
C01L C 0.2132(5) -0.1512(4) 0.1296(4) 0.0691(16) Uani 1 1 d . . . . .
H01A H 0.2630 -0.1156 0.1137 0.083 Uiso 1 1 calc R U . . .
H01B H 0.1505 -0.1751 0.0877 0.083 Uiso 1 1 calc R U . . .
C01M C -0.0556(4) 0.3443(4) 0.1711(3) 0.0564(12) Uani 1 1 d . . . . .
H01C H 0.0013 0.4053 0.2051 0.068 Uiso 1 1 calc R U . . .
H01D H -0.0697 0.3116 0.2047 0.068 Uiso 1 1 calc R U . . .
C01N C 0.4470(3) 0.4173(3) 0.1787(3) 0.0418(9) Uani 1 1 d . . . . .
C01O C 0.0906(3) 0.4701(3) 0.0005(3) 0.0476(10) Uani 1 1 d . . . . .
H01O H 0.1017 0.5256 0.0373 0.057 Uiso 1 1 calc R U . . .
C01P C 0.1028(3) 0.1966(3) 0.1763(3) 0.0416(9) Uani 1 1 d . . . . .
C01Q C 0.4578(3) 0.6712(3) 0.3521(3) 0.0371(9) Uani 1 1 d . . . . .
HM H 0.4522 0.6929 0.4037 0.044 Uiso 1 1 calc R U . . .
HN H 0.3930 0.6256 0.3107 0.044 Uiso 1 1 calc R U . . .
C01R C 0.1636(4) 0.1610(4) 0.6521(3) 0.0520(12) Uani 1 1 d . . . . .
HO H 0.1613 0.1604 0.7013 0.062 Uiso 1 1 calc R U . . .
C01S C 0.1327(3) 0.3543(3) 0.1524(3) 0.0426(9) Uani 1 1 d . . . . .
C01T C -0.1539(5) -0.0595(5) 0.0409(5) 0.090(2) Uani 1 1 d . . . . .
H01E H -0.1122 -0.0305 0.0980 0.109 Uiso 0.55 1 calc R U P A 1
H01F H -0.2197 -0.0792 0.0381 0.109 Uiso 0.55 1 calc R U P A 1
H01G H -0.0996 -0.0502 0.0247 0.109 Uiso 0.45 1 calc R U P A 2
H01H H -0.1287 -0.0362 0.0996 0.109 Uiso 0.45 1 calc R U P A 2
C01U C 0.1211(3) 0.4183(3) 0.0283(3) 0.0417(9) Uani 1 1 d . . . . .
C01V C 0.3019(3) 0.4649(3) 0.1526(3) 0.0408(9) Uani 1 1 d . . . . .
C01W C 0.1747(4) -0.1233(3) 0.4332(3) 0.0540(12) Uani 1 1 d . . . . .
HP H 0.1188 -0.1390 0.3880 0.065 Uiso 1 1 calc R U . . .
HQ H 0.1756 -0.1798 0.4272 0.065 Uiso 1 1 calc R U . . .
C01X C 0.4177(3) 0.2753(3) 0.2024(3) 0.0415(9) Uani 1 1 d . . . . .
C01Y C 0.1635(4) -0.0867(4) 0.5095(4) 0.0671(15) Uani 1 1 d . . . . .
HR H 0.1456 -0.0411 0.5093 0.101 Uiso 1 1 calc R U . . .
HS H 0.2240 -0.0589 0.5546 0.101 Uiso 1 1 calc R U . . .
HT H 0.1137 -0.1362 0.5142 0.101 Uiso 1 1 calc R U . . .
C01Z C 0.2080(3) 0.3429(3) 0.1826(3) 0.0402(9) Uani 1 1 d . . . . .
C020 C 0.7847(3) 0.6123(3) 0.3679(3) 0.0421(10) Uani 1 1 d . . . . .
HU H 0.8062 0.6762 0.4008 0.051 Uiso 1 1 calc R U . . .
HV H 0.7602 0.6007 0.3113 0.051 Uiso 1 1 calc R U . . .
C021 C 0.2505(4) 0.2029(4) 0.6464(3) 0.0514(11) Uani 1 1 d . . . . .
HW H 0.3078 0.2307 0.6917 0.062 Uiso 1 1 calc R U . . .
C022 C 0.3866(3) 0.5105(3) 0.1418(3) 0.0434(10) Uani 1 1 d . . . . .
C023 C 0.6877(4) 0.6153(5) 0.1469(4) 0.0796(19) Uani 1 1 d . . . . .
H02A H 0.7450 0.6746 0.1850 0.096 Uiso 1 1 calc R U . . .
H02B H 0.7041 0.5678 0.1450 0.096 Uiso 1 1 calc R U . . .
C024 C 0.2658(3) -0.0564(3) 0.4297(3) 0.0474(11) Uani 1 1 d . . . . .
HX H 0.3217 -0.0371 0.4769 0.057 Uiso 1 1 calc R U . . .
HY H 0.2736 -0.0869 0.3816 0.057 Uiso 1 1 calc R U . . .
C025 C 0.0256(3) 0.2078(3) 0.1480(3) 0.0428(9) Uani 1 1 d . . . . .
C026 C 0.3529(3) 0.3029(3) 0.2108(3) 0.0394(9) Uani 1 1 d . . . . .
C027 C 0.5877(3) 0.2038(3) 0.4038(4) 0.0540(13) Uani 1 1 d . . . . .
HZ H 0.6337 0.2673 0.4434 0.065 Uiso 1 1 calc R U . . .
H1 H 0.5739 0.2021 0.3499 0.065 Uiso 1 1 calc R U . . .
C028 C 0.8695(3) 0.5983(4) 0.3852(3) 0.0519(12) Uani 1 1 d . . . . .
H2 H 0.8473 0.5332 0.3570 0.062 Uiso 1 1 calc R U . . .
H3 H 0.8990 0.6167 0.4431 0.062 Uiso 1 1 calc R U . . .
C029 C 0.3940(3) 0.1889(3) 0.1989(3) 0.0443(10) Uani 1 1 d . . . . .
C02A C 0.9440(4) 0.6535(4) 0.3589(5) 0.0747(19) Uani 1 1 d . . . . .
H4 H 0.9165 0.6318 0.3010 0.112 Uiso 1 1 calc R U . . .
H5 H 0.9995 0.6464 0.3741 0.112 Uiso 1 1 calc R U . . .
H6 H 0.9637 0.7176 0.3848 0.112 Uiso 1 1 calc R U . . .
C02B C 0.3365(4) 0.5933(4) 0.0826(4) 0.0628(14) Uani 1 1 d . . . . .
H02C H 0.3148 0.6170 0.1233 0.075 Uiso 1 1 calc R U . . .
H02D H 0.2812 0.5357 0.0395 0.075 Uiso 1 1 calc R U . . .
C02C C 0.0410(3) 0.2869(3) 0.1374(3) 0.0415(9) Uani 1 1 d . . . . .
C02D C 0.3762(4) 0.6618(4) 0.0489(4) 0.0669(15) Uani 1 1 d . . . . .
H02E H 0.4027 0.6390 0.0120 0.080 Uiso 1 1 calc R U . . .
H02F H 0.3227 0.6645 0.0171 0.080 Uiso 1 1 calc R U . . .
C02E C -0.0465(3) 0.1791(4) 0.3104(3) 0.0558(13) Uani 1 1 d . . . . .
H7 H -0.0175 0.1532 0.2784 0.067 Uiso 1 1 calc R U . . .
H8 H -0.0698 0.2111 0.2846 0.067 Uiso 1 1 calc R U . . .
C02F C 0.2114(4) -0.0105(4) 0.2031(4) 0.0577(13) Uani 1 1 d . . . . .
H02G H 0.1509 -0.0325 0.1593 0.069 Uiso 1 1 calc R U . . .
H02H H 0.2106 0.0236 0.2538 0.069 Uiso 1 1 calc R U . . .
C02G C 0.4317(5) 0.8374(4) 0.3945(4) 0.0674(15) Uani 1 1 d . . . . .
H9 H 0.3989 0.8701 0.3845 0.101 Uiso 1 1 calc R U . . .
H10 H 0.4949 0.8801 0.4376 0.101 Uiso 1 1 calc R U . . .
H11 H 0.3943 0.7910 0.4097 0.101 Uiso 1 1 calc R U . . .
C02H C -0.1388(4) 0.3528(4) 0.1349(3) 0.0548(12) Uani 1 1 d . . . . .
H02I H -0.1965 0.2917 0.1043 0.066 Uiso 1 1 calc R U . . .
H02J H -0.1266 0.3806 0.0976 0.066 Uiso 1 1 calc R U . . .
C02I C 0.6284(3) 0.1436(4) 0.4116(4) 0.0571(13) Uani 1 1 d . . . . .
H12 H 0.6505 0.1536 0.4680 0.069 Uiso 1 1 calc R U . . .
H13 H 0.6846 0.1620 0.3973 0.069 Uiso 1 1 calc R U . . .
C02J C -0.1289(5) 0.0929(4) 0.0481(4) 0.0756(19) Uani 1 1 d . . . . .
H02M H -0.0904 0.1030 0.0156 0.091 Uiso 0.45 1 calc R U P B 2
H02N H -0.1693 0.1197 0.0389 0.091 Uiso 0.45 1 calc R U P B 2
H02K H -0.1941 0.0789 0.0434 0.091 Uiso 0.55 1 calc R U P B 1
H02L H -0.1083 0.1306 0.0194 0.091 Uiso 0.55 1 calc R U P B 1
C02K C 0.1362(5) 0.6212(4) 0.5119(4) 0.0688(15) Uani 1 1 d . . . . .
H14 H 0.0739 0.6155 0.4874 0.083 Uiso 1 1 calc R U . . .
H15 H 0.1825 0.6610 0.4958 0.083 Uiso 1 1 calc R U . . .
C02L C 0.2212(4) -0.0892(4) 0.2063(4) 0.0596(13) Uani 1 1 d . . . . .
H02O H 0.2838 -0.0655 0.2482 0.072 Uiso 1 1 calc R U . . .
H02P H 0.1713 -0.1248 0.2221 0.072 Uiso 1 1 calc R U . . .
C02M C 0.2622(3) 0.0259(3) 0.4276(3) 0.0471(11) Uani 1 1 d . . . . .
H16 H 0.2043 0.0070 0.3825 0.057 Uiso 1 1 calc R U . . .
H17 H 0.2600 0.0598 0.4776 0.057 Uiso 1 1 calc R U . . .
C02N C -0.1280(4) 0.1048(4) 0.3150(4) 0.0596(13) Uani 1 1 d . . . . .
H18 H -0.1016 0.0837 0.3518 0.072 Uiso 1 1 calc R U . . .
H19 H -0.1637 0.1301 0.3379 0.072 Uiso 1 1 calc R U . . .
C02O C 0.1698(5) 0.6640(5) 0.6019(5) 0.086(2) Uani 1 1 d . . . . .
H20 H 0.1246 0.6242 0.6181 0.129 Uiso 1 1 calc R U . . .
H21 H 0.1735 0.7228 0.6195 0.129 Uiso 1 1 calc R U . . .
H22 H 0.2329 0.6726 0.6263 0.129 Uiso 1 1 calc R U . . .
C02P C 0.0580(4) 0.3099(4) -0.1068(4) 0.0653(14) Uani 1 1 d . . . . .
H02Q H 0.0466 0.2546 -0.1441 0.078 Uiso 1 1 calc R U . . .
C02Q C 0.5583(5) 0.0431(4) 0.3600(5) 0.0770(18) Uani 1 1 d . . . . .
H23 H 0.5920 0.0099 0.3672 0.092 Uiso 1 1 calc R U . . .
H24 H 0.5070 0.0234 0.3800 0.092 Uiso 1 1 calc R U . . .
C02R C 0.0288(4) 0.3616(4) -0.1335(3) 0.0635(14) Uani 1 1 d . . . . .
H02R H -0.0023 0.3423 -0.1889 0.076 Uiso 1 1 calc R U . . .
C02S C 0.1036(4) 0.3372(4) -0.0268(3) 0.0527(11) Uani 1 1 d . . . . .
H02S H 0.1232 0.3007 -0.0091 0.063 Uiso 1 1 calc R U . . .
C02T C -0.1559(5) 0.4107(6) 0.1990(4) 0.084(2) Uani 1 1 d . . . . .
H02T H -0.1679 0.3822 0.2359 0.101 Uiso 1 1 calc R U . . .
H02U H -0.0972 0.4710 0.2300 0.101 Uiso 1 1 calc R U . . .
C02U C 0.2235(6) -0.2307(5) 0.1334(5) 0.085(2) Uani 1 1 d . . . . .
H02V H 0.2181 -0.2676 0.0815 0.127 Uiso 1 1 calc R U . . .
H02W H 0.1731 -0.2677 0.1473 0.127 Uiso 1 1 calc R U . . .
H02X H 0.2859 -0.2078 0.1740 0.127 Uiso 1 1 calc R U . . .
C02V C -0.2386(6) 0.4235(6) 0.1671(4) 0.094(2) Uani 1 1 d . . . . .
H02Y H -0.2267 0.4533 0.1317 0.141 Uiso 1 1 calc R U . . .
H25 H -0.2451 0.4612 0.2116 0.141 Uiso 1 1 calc R U . . .
H26 H -0.2975 0.3643 0.1375 0.141 Uiso 1 1 calc R U . . .
C02W C 0.4506(5) 0.7546(4) 0.1076(4) 0.0720(16) Uani 1 1 d . . . . .
H02Z H 0.5072 0.7540 0.1368 0.086 Uiso 1 1 calc R U . . .
H27 H 0.4265 0.7774 0.1467 0.086 Uiso 1 1 calc R U . . .
C02X C 0.5143(8) 0.0161(6) 0.2755(6) 0.116(3) Uani 1 1 d . . . . .
H28 H 0.4646 -0.0481 0.2494 0.175 Uiso 1 1 calc R U . . .
H29 H 0.5627 0.0255 0.2527 0.175 Uiso 1 1 calc R U . . .
H30 H 0.4859 0.0527 0.2673 0.175 Uiso 1 1 calc R U . . .
C02Y C 0.0447(4) 0.4414(4) -0.0795(3) 0.0572(13) Uani 1 1 d . . . . .
H02 H 0.0238 0.4768 -0.0978 0.069 Uiso 1 1 calc R U . . .
C030 C 0.4365(7) 0.1110(6) 0.1083(5) 0.094(2) Uani 1 1 d . . . . .
H03A H 0.4396 0.1516 0.0817 0.113 Uiso 1 1 calc R U . . .
H03B H 0.3721 0.0561 0.0807 0.113 Uiso 1 1 calc R U . . .
C031 C 0.4793(7) 0.8178(6) 0.0666(6) 0.111(3) Uani 1 1 d . . . . .
H03C H 0.5023 0.7947 0.0274 0.167 Uiso 1 1 calc R U . . .
H03D H 0.5302 0.8787 0.1065 0.167 Uiso 1 1 calc R U . . .
H03E H 0.4240 0.8205 0.0398 0.167 Uiso 1 1 calc R U . . .
C032 C 0.6611(5) 0.6141(5) 0.0657(4) 0.086(2) Uani 1 1 d . . . . .
H03F H 0.7156 0.6239 0.0497 0.103 Uiso 1 1 calc R U . . .
H03G H 0.6068 0.5530 0.0275 0.103 Uiso 1 1 calc R U . . .
C033 C -0.1518(14) -0.1398(12) 0.0061(9) 0.082(4) Uani 0.55 1 d . . P C 1
H03H H -0.1944 -0.1874 0.0176 0.124 Uiso 0.55 1 calc R U P C 1
H03I H -0.0866 -0.1277 0.0283 0.124 Uiso 0.55 1 calc R U P C 1
H03J H -0.1728 -0.1598 -0.0517 0.124 Uiso 0.55 1 calc R U P C 1
C034 C -0.1960(5) 0.0250(5) 0.2368(5) 0.083(2) Uani 1 1 d . . . . .
H31 H -0.2225 0.0458 0.1998 0.100 Uiso 1 1 calc R U . . .
H32 H -0.1606 -0.0008 0.2139 0.100 Uiso 1 1 calc R U . . .
C035 C 0.6059(6) 0.5991(7) 0.1776(4) 0.097(3) Uani 1 1 d . . . . .
H03K H 0.6271 0.6014 0.2315 0.117 Uiso 1 1 calc R U . . .
H03L H 0.5906 0.6476 0.1815 0.117 Uiso 1 1 calc R U . . .
C036 C -0.1911(10) -0.0040(9) 0.0191(8) 0.066(3) Uani 0.45 1 d . . P C 2
H03M H -0.2187 -0.0297 -0.0398 0.079 Uiso 0.45 1 calc R U P C 2
H03N H -0.2445 -0.0130 0.0364 0.079 Uiso 0.45 1 calc R U P C 2
C037 C -0.2761(5) -0.0475(5) 0.2430(5) 0.091(2) Uani 1 1 d . . . . .
H33 H -0.3189 -0.0971 0.1900 0.136 Uiso 1 1 calc R U . . .
H34 H -0.3117 -0.0225 0.2656 0.136 Uiso 1 1 calc R U . . .
H35 H -0.2506 -0.0704 0.2777 0.136 Uiso 1 1 calc R U . . .
C038 C 0.6346(9) 0.6819(8) 0.0585(7) 0.132(4) Uani 1 1 d . . . . .
H03O H 0.6418 0.6916 0.0117 0.197 Uiso 1 1 calc R U . . .
H03P H 0.6764 0.7392 0.1064 0.197 Uiso 1 1 calc R U . . .
H03Q H 0.5682 0.6597 0.0527 0.197 Uiso 1 1 calc R U . . .
C3 C -0.1288(8) 0.0115(7) 0.0141(5) 0.050(2) Uani 0.55 1 d . . P C 1
H3A H -0.0636 0.0301 0.0159 0.060 Uiso 0.55 1 calc R U P C 1
H3B H -0.1714 -0.0177 -0.0428 0.060 Uiso 0.55 1 calc R U P C 1
C1 C 0.5112(9) 0.0857(8) 0.1057(7) 0.126(4) Uani 1 1 d . . . . .
H1A H 0.5023 0.0405 0.1277 0.152 Uiso 1 1 calc R U . . .
H1B H 0.5010 0.0563 0.0493 0.152 Uiso 1 1 calc R U . . .
C2 C 0.6117(9) 0.1630(9) 0.1501(9) 0.138(5) Uani 1 1 d . . . . .
H2A H 0.6253 0.1889 0.2076 0.166 Uiso 1 1 calc R U . . .
H2B H 0.6205 0.2111 0.1316 0.166 Uiso 1 1 calc R U . . .
C4 C 0.6811(12) 0.1302(13) 0.1363(14) 0.247(12) Uani 1 1 d . . . . .
H4A H 0.6959 0.1393 0.0915 0.371 Uiso 1 1 calc R U . . .
H4B H 0.6516 0.0657 0.1244 0.371 Uiso 1 1 calc R U . . .
H4C H 0.7400 0.1648 0.1844 0.371 Uiso 1 1 calc R U . . .
C7 C -0.2190(19) -0.1539(12) 0.0079(10) 0.114(9) Uani 0.45 1 d . . P C 2
H7A H -0.2617 -0.1743 -0.0467 0.171 Uiso 0.45 1 calc R U P C 2
H7B H -0.2567 -0.1666 0.0401 0.171 Uiso 0.45 1 calc R U P C 2
H7C H -0.1837 -0.1860 0.0076 0.171 Uiso 0.45 1 calc R U P C 2

loop_
_atom_site_aniso_label
_atom_site_aniso_U_11
_atom_site_aniso_U_22
_atom_site_aniso_U_33
_atom_site_aniso_U_23
_atom_site_aniso_U_13
_atom_site_aniso_U_12
Au00 0.03368(9) 0.03301(10) 0.04394(10) 0.01827(8) 0.01436(7) 0.01207(7)
Au1 0.03836(10) 0.03664(10) 0.04303(10) 0.01632(8) 0.01239(8) 0.01927(8)
P1 0.0289(4) 0.0295(5) 0.0413(5) 0.0187(4) 0.0139(4) 0.0109(4)
S004 0.0291(4) 0.0350(5) 0.0446(5) 0.0227(4) 0.0155(4) 0.0151(4)
S005 0.0294(4) 0.0320(5) 0.0418(5) 0.0194(4) 0.0123(4) 0.0131(4)
S006 0.0472(6) 0.0416(5) 0.0452(6) 0.0231(5) 0.0135(5) 0.0214(5)
P007 0.0370(5) 0.0339(5) 0.0439(6) 0.0158(4) 0.0111(4) 0.0193(4)
Cl1 0.0548(7) 0.0391(6) 0.0500(6) 0.0107(5) 0.0154(5) 0.0062(5)
S009 0.0465(6) 0.0570(7) 0.0485(6) 0.0272(5) 0.0211(5) 0.0329(5)
Cl 0.0657(7) 0.0548(7) 0.0565(7) 0.0135(6) 0.0230(6) 0.0369(6)
O00B 0.0319(14) 0.0407(16) 0.0576(19) 0.0257(14) 0.0142(13) 0.0191(12)
O00C 0.0280(13) 0.0433(16) 0.0491(17) 0.0233(14) 0.0162(12) 0.0131(12)
O00D 0.0404(16) 0.0538(19) 0.0478(18) 0.0225(15) 0.0104(14) 0.0266(14)
O00E 0.0339(14) 0.0347(15) 0.0556(18) 0.0280(14) 0.0195(13) 0.0157(12)
O00F 0.0287(13) 0.0387(15) 0.0552(18) 0.0281(14) 0.0194(13) 0.0141(12)
O00G 0.0461(17) 0.0530(19) 0.087(3) 0.0486(19) 0.0393(18) 0.0327(15)
O00H 0.067(2) 0.062(2) 0.064(2) 0.0342(18) 0.0324(18) 0.0461(19)
O00I 0.0372(16) 0.0461(18) 0.056(2) 0.0256(16) 0.0041(14) 0.0090(14)
O00J 0.0462(18) 0.056(2) 0.068(2) 0.0385(18) 0.0186(16) 0.0238(16)
O00K 0.069(2) 0.0522(19) 0.064(2) 0.0351(17) 0.0324(18) 0.0403(18)
O00L 0.0506(18) 0.0430(17) 0.080(2) 0.0422(17) 0.0365(17) 0.0280(15)
C00M 0.0293(18) 0.0280(18) 0.040(2) 0.0156(16) 0.0136(16) 0.0095(15)
C00N 0.0305(18) 0.033(2) 0.040(2) 0.0196(17) 0.0150(16) 0.0140(16)
C00O 0.0292(18) 0.0295(18) 0.038(2) 0.0159(16) 0.0132(16) 0.0121(15)
O00P 0.047(2) 0.107(4) 0.095(3) 0.073(3) 0.032(2) 0.031(2)
C00Q 0.0342(19) 0.0294(19) 0.045(2) 0.0192(17) 0.0173(17) 0.0153(16)
C00R 0.0267(17) 0.0312(19) 0.039(2) 0.0175(17) 0.0112(15) 0.0102(15)
C00S 0.050(2) 0.041(2) 0.033(2) 0.0186(18) 0.0108(18) 0.023(2)
C00T 0.0300(18) 0.038(2) 0.041(2) 0.0208(18) 0.0150(16) 0.0139(16)
C00U 0.0307(18) 0.036(2) 0.035(2) 0.0180(17) 0.0130(15) 0.0139(16)
C00V 0.0295(18) 0.0313(19) 0.037(2) 0.0179(16) 0.0123(16) 0.0116(15)
C00W 0.0296(18) 0.0295(18) 0.0345(19) 0.0177(16) 0.0100(15) 0.0107(15)
C00X 0.0267(17) 0.0312(19) 0.038(2) 0.0181(16) 0.0099(15) 0.0088(15)
C00Y 0.033(2) 0.041(2) 0.047(2) 0.023(2) 0.0146(18) 0.0147(18)
C00Z 0.0320(19) 0.034(2) 0.040(2) 0.0188(17) 0.0156(16) 0.0153(16)
C010 0.0340(19) 0.0318(19) 0.040(2) 0.0193(17) 0.0144(17) 0.0140(16)
C011 0.0268(17) 0.0317(19) 0.0347(19) 0.0156(16) 0.0096(15) 0.0133(15)
C012 0.042(2) 0.039(2) 0.059(3) 0.031(2) 0.022(2) 0.0183(19)
C013 0.038(2) 0.038(2) 0.038(2) 0.0149(18) 0.0108(17) 0.0176(18)
C014 0.062(3) 0.044(2) 0.036(2) 0.0186(19) 0.016(2) 0.034(2)
C015 0.038(2) 0.042(2) 0.036(2) 0.0155(18) 0.0105(17) 0.0208(18)
C016 0.0321(19) 0.039(2) 0.044(2) 0.0251(18) 0.0164(17) 0.0196(17)
C017 0.033(2) 0.036(2) 0.055(3) 0.021(2) 0.0180(19) 0.0119(17)
C018 0.0312(19) 0.037(2) 0.047(2) 0.0226(19) 0.0163(17) 0.0165(17)
C019 0.0314(19) 0.0322(19) 0.038(2) 0.0172(17) 0.0124(16) 0.0125(16)
C01A 0.038(2) 0.040(2) 0.060(3) 0.024(2) 0.015(2) 0.0213(19)
C01B 0.0286(18) 0.037(2) 0.041(2) 0.0187(18) 0.0127(16) 0.0153(16)
C01C 0.040(2) 0.035(2) 0.043(2) 0.0244(18) 0.0187(18) 0.0182(17)
C01D 0.041(2) 0.041(2) 0.039(2) 0.0162(18) 0.0089(18) 0.0223(19)
C01E 0.0257(17) 0.0344(19) 0.0338(19) 0.0161(16) 0.0105(15) 0.0119(15)
C01F 0.041(2) 0.039(2) 0.041(2) 0.0170(19) 0.0121(18) 0.0212(19)
C01G 0.048(3) 0.044(3) 0.065(3) 0.034(2) 0.020(2) 0.023(2)
C01H 0.046(2) 0.046(3) 0.057(3) 0.028(2) 0.031(2) 0.015(2)
C01I 0.0278(17) 0.0313(19) 0.038(2) 0.0184(16) 0.0138(15) 0.0122(15)
C01J 0.046(2) 0.054(3) 0.042(2) 0.023(2) 0.017(2) 0.025(2)
C01K 0.045(3) 0.060(3) 0.063(3) 0.028(3) 0.019(2) 0.025(2)
C01L 0.097(5) 0.051(3) 0.072(4) 0.033(3) 0.039(3) 0.041(3)
C01M 0.057(3) 0.062(3) 0.055(3) 0.025(3) 0.021(2) 0.035(3)
C01N 0.038(2) 0.049(2) 0.036(2) 0.0162(19) 0.0105(17) 0.0238(19)
C01O 0.051(3) 0.044(2) 0.056(3) 0.025(2) 0.021(2) 0.028(2)
C01P 0.044(2) 0.042(2) 0.037(2) 0.0185(19) 0.0126(18) 0.0214(19)
C01Q 0.0333(19) 0.034(2) 0.045(2) 0.0217(18) 0.0132(17) 0.0153(16)
C01R 0.059(3) 0.055(3) 0.055(3) 0.034(2) 0.032(2) 0.029(2)
C01S 0.040(2) 0.039(2) 0.045(2) 0.0174(19) 0.0121(19) 0.0192(18)
C01T 0.073(4) 0.059(4) 0.096(5) 0.022(4) -0.003(4) 0.023(3)
C01U 0.0316(19) 0.042(2) 0.052(3) 0.022(2) 0.0129(18) 0.0202(18)
C01V 0.038(2) 0.037(2) 0.039(2) 0.0130(18) 0.0075(17) 0.0184(18)
C01W 0.049(3) 0.044(3) 0.071(3) 0.031(2) 0.027(2) 0.019(2)
C01X 0.046(2) 0.045(2) 0.034(2) 0.0165(18) 0.0119(18) 0.026(2)
C01Y 0.059(3) 0.068(4) 0.081(4) 0.042(3) 0.036(3) 0.027(3)
C01Z 0.037(2) 0.040(2) 0.040(2) 0.0167(18) 0.0120(18) 0.0193(18)
C020 0.037(2) 0.033(2) 0.059(3) 0.022(2) 0.025(2) 0.0155(17)
C021 0.046(2) 0.060(3) 0.047(3) 0.030(2) 0.016(2) 0.023(2)
C022 0.043(2) 0.043(2) 0.041(2) 0.019(2) 0.0126(19) 0.0214(19)
C023 0.048(3) 0.090(5) 0.080(4) 0.038(4) 0.024(3) 0.017(3)
C024 0.046(2) 0.042(2) 0.065(3) 0.031(2) 0.026(2) 0.025(2)
C025 0.039(2) 0.041(2) 0.040(2) 0.0152(19) 0.0107(18) 0.0174(19)
C026 0.042(2) 0.039(2) 0.035(2) 0.0135(17) 0.0093(17) 0.0234(18)
C027 0.040(2) 0.043(3) 0.094(4) 0.038(3) 0.035(3) 0.024(2)
C028 0.036(2) 0.056(3) 0.065(3) 0.028(3) 0.024(2) 0.021(2)
C029 0.055(3) 0.049(3) 0.039(2) 0.021(2) 0.017(2) 0.035(2)
C02A 0.043(3) 0.067(4) 0.127(6) 0.047(4) 0.049(3) 0.027(3)
C02B 0.052(3) 0.068(4) 0.081(4) 0.047(3) 0.026(3) 0.032(3)
C02C 0.036(2) 0.043(2) 0.044(2) 0.0210(19) 0.0089(18) 0.0207(18)
C02D 0.061(3) 0.073(4) 0.076(4) 0.044(3) 0.030(3) 0.033(3)
C02E 0.036(2) 0.059(3) 0.051(3) 0.021(2) 0.010(2) 0.011(2)
C02F 0.070(3) 0.059(3) 0.064(3) 0.036(3) 0.035(3) 0.039(3)
C02G 0.073(4) 0.064(3) 0.089(4) 0.042(3) 0.040(3) 0.044(3)
C02H 0.046(3) 0.058(3) 0.058(3) 0.024(2) 0.013(2) 0.028(2)
C02I 0.042(2) 0.051(3) 0.096(4) 0.039(3) 0.032(3) 0.030(2)
C02J 0.061(3) 0.061(4) 0.064(4) 0.024(3) -0.010(3) 0.016(3)
C02K 0.065(3) 0.055(3) 0.088(4) 0.028(3) 0.035(3) 0.031(3)
C02L 0.070(3) 0.058(3) 0.066(3) 0.039(3) 0.029(3) 0.036(3)
C02M 0.044(2) 0.040(2) 0.062(3) 0.030(2) 0.024(2) 0.019(2)
C02N 0.038(2) 0.056(3) 0.067(3) 0.025(3) 0.017(2) 0.012(2)
C02O 0.087(5) 0.064(4) 0.089(5) 0.013(3) 0.056(4) 0.026(3)
C02P 0.065(3) 0.060(3) 0.056(3) 0.008(3) 0.016(3) 0.034(3)
C02Q 0.074(4) 0.057(3) 0.106(5) 0.038(4) 0.025(4) 0.042(3)
C02R 0.055(3) 0.080(4) 0.047(3) 0.022(3) 0.015(2) 0.032(3)
C02S 0.053(3) 0.050(3) 0.050(3) 0.014(2) 0.011(2) 0.031(2)
C02T 0.080(4) 0.111(6) 0.060(4) 0.021(4) 0.010(3) 0.068(4)
C02U 0.102(5) 0.069(4) 0.117(6) 0.051(4) 0.058(5) 0.056(4)
C02V 0.102(5) 0.129(7) 0.067(4) 0.023(4) 0.023(4) 0.089(5)
C02W 0.085(4) 0.067(4) 0.071(4) 0.035(3) 0.034(3) 0.039(3)
C02X 0.158(9) 0.079(5) 0.103(6) 0.029(5) 0.013(6) 0.080(6)
C02Y 0.050(3) 0.075(4) 0.057(3) 0.040(3) 0.019(2) 0.035(3)
C030 0.126(7) 0.093(5) 0.085(5) 0.031(4) 0.056(5) 0.072(5)
C031 0.116(7) 0.074(5) 0.103(6) 0.053(5) 0.015(5) 0.018(5)
C032 0.073(4) 0.091(5) 0.076(4) 0.023(4) 0.038(4) 0.030(4)
C033 0.125(13) 0.087(10) 0.051(7) 0.033(7) 0.035(9) 0.064(11)
C034 0.056(3) 0.070(4) 0.094(5) 0.027(4) 0.019(3) 0.019(3)
C035 0.081(5) 0.132(7) 0.057(4) 0.039(4) 0.019(4) 0.042(5)
C036 0.053(7) 0.059(8) 0.056(7) 0.021(6) 0.008(6) 0.013(6)
C037 0.061(4) 0.059(4) 0.112(6) 0.033(4) 0.010(4) 0.012(3)
C038 0.160(10) 0.136(9) 0.114(8) 0.051(7) 0.045(7) 0.095(8)
C3 0.053(5) 0.053(5) 0.035(4) 0.016(4) 0.012(4) 0.023(4)
C1 0.201(12) 0.131(8) 0.168(10) 0.094(8) 0.138(10) 0.133(9)
C2 0.152(9) 0.175(11) 0.244(14) 0.162(11) 0.144(11) 0.133(9)
C4 0.232(16) 0.31(2) 0.53(4) 0.34(3) 0.30(2) 0.231(17)
C7 0.17(2) 0.058(9) 0.041(8) 0.007(7) -0.031(12) 0.037(13)

loop_
_atom_type_symbol
_atom_type_description
_atom_type_scat_dispersion_real
_atom_type_scat_dispersion_imag
_atom_type_scat_source
C C 0.0181 0.0091 'International Tables Vol C Tables 4.2.6.8 and 6.1.1.4'
H H 0.0000 0.0000 'International Tables Vol C Tables 4.2.6.8 and 6.1.1.4'
Au Au -4.4197 7.2980 'International Tables Vol C Tables 4.2.6.8 and 6.1.1.4'
Cl Cl 0.3639 0.7018 'International Tables Vol C Tables 4.2.6.8 and 6.1.1.4'
O O 0.0492 0.0322 'International Tables Vol C Tables 4.2.6.8 and 6.1.1.4'
P P 0.2955 0.4335 'International Tables Vol C Tables 4.2.6.8 and 6.1.1.4'
S S 0.3331 0.5567 'International Tables Vol C Tables 4.2.6.8 and 6.1.1.4'

loop_
_geom_angle_atom_site_label_1
_geom_angle_atom_site_label_2
_geom_angle_atom_site_label_3
_geom_angle
_geom_angle_site_symmetry_1
_geom_angle_site_symmetry_3
_geom_angle_publ_flag
P1 Au00 Cl1 177.92(5) . . ?
P007 Au1 Cl 174.54(5) . . ?
C00Q P1 Au00 112.60(13) . . ?
C00Q P1 C010 107.66(19) . . ?
C00Q P1 C01I 108.64(19) . . ?
C010 P1 Au00 117.03(14) . . ?
C01I P1 Au00 115.14(13) . . ?
C01I P1 C010 94.10(17) . . ?
C00U S004 C01E 93.27(18) . . ?
C019 S005 C011 93.17(18) . . ?
C01P S006 C00S 92.9(2) . . ?
C01S P007 Au1 110.84(16) . . ?
C01S P007 C01V 93.6(2) . . ?
C01U P007 Au1 116.71(15) . . ?
C01U P007 C01S 106.2(2) . . ?
C01U P007 C01V 109.7(2) . . ?
C01V P007 Au1 116.88(14) . . ?
C01N S009 C01X 92.1(2) . . ?
C01B O00B C01A 118.5(3) . . ?
C00T O00C C02E 113.7(3) . . ?
C02C O00D C01M 112.1(4) . . ?
C00W O00E C01Q 116.8(3) . . ?
C00X O00F C018 116.8(3) . . ?
C016 O00G C027 119.5(3) . . ?
C029 O00H C030 110.8(5) . . ?
C025 O00I C02J 116.5(4) . . ?
C022 O00J C02B 119.1(4) . . ?
C014 O00K C02F 117.9(4) . . ?
C01C O00L C02M 119.4(3) . . ?
C00R C00M C00O 119.9(4) . . ?
C00R C00M C011 123.6(3) . . ?
C011 C00M C00O 116.1(4) . . ?
C00V C00N C00Z 119.0(4) . . ?
C00V C00N C010 122.9(4) . . ?
C010 C00N C00Z 117.7(3) . . ?
C00Z C00O C00M 119.6(4) . . ?
C019 C00O C00M 116.1(3) . . ?
C019 C00O C00Z 123.9(4) . . ?
C035 O00P C01J 119.2(6) . . ?
C00Y C00Q P1 121.5(3) . . ?
C00Y C00Q C017 119.5(4) . . ?
C017 C00Q P1 119.0(3) . . ?
C00M C00R C00V 120.4(3) . . ?
C00M C00R C01E 123.2(4) . . ?
C01E C00R C00V 115.8(4) . . ?
C014 C00S S006 135.6(4) . . ?
C01D C00S S006 107.2(3) . . ?
C01D C00S C014 116.0(4) . . ?
O00C C00T C01B 118.6(4) . . ?
O00C C00T C01I 119.1(3) . . ?
C01I C00T C01B 122.3(3) . . ?
C00V C00U S004 107.6(3) . . ?
C00V C00U C016 116.2(3) . . ?
C016 C00U S004 136.1(3) . . ?
C00N C00V C00R 120.7(4) . . ?
C00N C00V C00U 123.3(4) . . ?
C00U C00V C00R 115.8(3) . . ?
O00E C00W C00X 113.3(3) . . ?
O00E C00W C011 125.7(4) . . ?
C011 C00W C00X 120.9(3) . . ?
O00F C00X C00W 113.2(3) . . ?
O00F C00X C01E 125.8(4) . . ?
C01E C00X C00W 121.0(3) . . ?
C00Q C00Y H 120.1 . . ?
C021 C00Y C00Q 119.7(4) . . ?
C021 C00Y H 120.1 . . ?
C00O C00Z C00N 120.3(3) . . ?
C01I C00Z C00N 118.2(4) . . ?
C01I C00Z C00O 121.0(4) . . ?
C00N C010 P1 104.6(3) . . ?
C01C C010 P1 139.8(3) . . ?
C01C C010 C00N 115.3(4) . . ?
C00M C011 S005 106.9(3) . . ?
C00M C011 C00W 115.7(4) . . ?
C00W C011 S005 137.2(3) . . ?
HA C012 HB 107.9 . . ?
C01G C012 HA 109.2 . . ?
C01G C012 HB 109.2 . . ?
C01Q C012 HA 109.2 . . ?
C01Q C012 HB 109.2 . . ?
C01Q C012 C01G 111.9(4) . . ?
C015 C013 C01V 122.7(4) . . ?
C015 C013 C01Z 118.4(4) . . ?
C01V C013 C01Z 117.7(4) . . ?
O00K C014 C00S 125.5(4) . . ?
O00K C014 C029 113.3(4) . . ?
C00S C014 C029 121.0(4) . . ?
C013 C015 C01N 122.5(4) . . ?
C013 C015 C026 120.9(4) . . ?
C01N C015 C026 114.8(4) . . ?
O00G C016 C00U 126.8(4) . . ?
O00G C016 C01C 112.8(3) . . ?
C00U C016 C01C 120.3(4) . . ?
C00Q C017 HC 120.0 . . ?
C01H C017 C00Q 119.9(4) . . ?
C01H C017 HC 120.0 . . ?
O00F C018 HD 110.2 . . ?
O00F C018 HE 110.2 . . ?
O00F C018 C020 107.5(3) . . ?
HD C018 HE 108.5 . . ?
C020 C018 HD 110.2 . . ?
C020 C018 HE 110.2 . . ?
C00O C019 S005 107.7(3) . . ?
C00O C019 C01B 116.2(4) . . ?
C01B C019 S005 135.8(3) . . ?
O00B C01A HF 109.4 . . ?
O00B C01A HG 109.4 . . ?
O00B C01A C01K 111.2(4) . . ?
HF C01A HG 108.0 . . ?
C01K C01A HF 109.4 . . ?
C01K C01A HG 109.4 . . ?
O00B C01B C00T 115.7(3) . . ?
O00B C01B C019 124.7(4) . . ?
C019 C01B C00T 119.5(4) . . ?
O00L C01C C010 127.1(4) . . ?
O00L C01C C016 111.0(4) . . ?
C010 C01C C016 121.9(4) . . ?
C01F C01D C00S 116.0(4) . . ?
C026 C01D C00S 122.9(4) . . ?
C026 C01D C01F 118.9(4) . . ?
C00R C01E S004 107.5(3) . . ?
C00R C01E C00X 115.5(4) . . ?
C00X C01E S004 136.9(3) . . ?
C01D C01F C01P 115.0(4) . . ?
C01Z C01F C01D 121.3(4) . . ?
C01Z C01F C01P 121.3(4) . . ?
C012 C01G HH 108.7 . . ?
C012 C01G HI 108.7 . . ?
HH C01G HI 107.6 . . ?
C02G C01G C012 114.2(4) . . ?
C02G C01G HH 108.7 . . ?
C02G C01G HI 108.7 . . ?
C017 C01H HJ 119.9 . . ?
C01R C01H C017 120.2(4) . . ?
C01R C01H HJ 119.9 . . ?
C00T C01I P1 137.3(3) . . ?
C00T C01I C00Z 117.1(4) . . ?
C00Z C01I P1 105.4(3) . . ?
O00P C01J C01N 119.6(4) . . ?
O00P C01J C022 118.7(4) . . ?
C01N C01J C022 121.0(4) . . ?
C01A C01K HK 109.1 . . ?
C01A C01K HL 109.1 . . ?
HK C01K HL 107.8 . . ?
C02K C01K C01A 112.7(5) . . ?
C02K C01K HK 109.1 . . ?
C02K C01K HL 109.1 . . ?
H01A C01L H01B 107.6 . . ?
C02L C01L H01A 108.7 . . ?
C02L C01L H01B 108.7 . . ?
C02L C01L C02U 114.2(5) . . ?
C02U C01L H01A 108.7 . . ?
C02U C01L H01B 108.7 . . ?
O00D C01M H01C 109.8 . . ?
O00D C01M H01D 109.8 . . ?
O00D C01M C02H 109.3(4) . . ?
H01C C01M H01D 108.3 . . ?
C02H C01M H01C 109.8 . . ?
C02H C01M H01D 109.8 . . ?
C015 C01N S009 109.1(3) . . ?
C015 C01N C01J 116.8(4) . . ?
C01J C01N S009 133.7(4) . . ?
C01U C01O H01O 119.8 . . ?
C02Y C01O H01O 119.8 . . ?
C02Y C01O C01U 120.4(5) . . ?
C01F C01P S006 108.5(3) . . ?
C025 C01P S006 133.1(4) . . ?
C025 C01P C01F 117.7(4) . . ?
O00E C01Q C012 108.3(3) . . ?
O00E C01Q HM 110.0 . . ?
O00E C01Q HN 110.0 . . ?
C012 C01Q HM 110.0 . . ?
C012 C01Q HN 110.0 . . ?
HM C01Q HN 108.4 . . ?
C01H C01R HO 120.1 . . ?
C01H C01R C021 119.8(5) . . ?
C021 C01R HO 120.1 . . ?
C01Z C01S P007 106.5(3) . . ?
C01Z C01S C02C 117.2(4) . . ?
C02C C01S P007 135.9(3) . . ?
H01E C01T H01F 106.4 . . ?
H01G C01T H01H 107.3 . . ?
C033 C01T H01E 106.3 . . ?
C033 C01T H01F 106.3 . . ?
C033 C01T C3 124.1(10) . . ?
C036 C01T H01G 108.1 . . ?
C036 C01T H01H 108.1 . . ?
C3 C01T H01E 106.3 . . ?
C3 C01T H01F 106.3 . . ?
C7 C01T H01G 108.1 . . ?
C7 C01T H01H 108.1 . . ?
C7 C01T C036 116.8(12) . . ?
C01O C01U P007 121.2(4) . . ?
C02S C01U P007 120.2(4) . . ?
C02S C01U C01O 118.6(4) . . ?
C013 C01V P007 104.5(3) . . ?
C013 C01V C022 115.4(4) . . ?
C022 C01V P007 139.9(3) . . ?
HP C01W HQ 107.8 . . ?
C01Y C01W HP 109.0 . . ?
C01Y C01W HQ 109.0 . . ?
C01Y C01W C024 113.1(5) . . ?
C024 C01W HP 109.0 . . ?
C024 C01W HQ 109.0 . . ?
C026 C01X S009 108.7(3) . . ?
C026 C01X C029 116.7(4) . . ?
C029 C01X S009 133.9(4) . . ?
C01W C01Y HR 109.5 . . ?
C01W C01Y HS 109.5 . . ?
C01W C01Y HT 109.5 . . ?
HR C01Y HS 109.5 . . ?
HR C01Y HT 109.5 . . ?
HS C01Y HT 109.5 . . ?
C01F C01Z C013 119.9(4) . . ?
C01S C01Z C013 116.8(4) . . ?
C01S C01Z C01F 121.9(4) . . ?
C018 C020 HU 109.1 . . ?
C018 C020 HV 109.1 . . ?
C018 C020 C028 112.6(4) . . ?
HU C020 HV 107.8 . . ?
C028 C020 HU 109.1 . . ?
C028 C020 HV 109.1 . . ?
C00Y C021 C01R 120.7(5) . . ?
C00Y C021 HW 119.6 . . ?
C01R C021 HW 119.6 . . ?
O00J C022 C01J 112.7(4) . . ?
O00J C022 C01V 126.2(4) . . ?
C01V C022 C01J 121.1(4) . . ?
H02A C023 H02B 107.8 . . ?
C032 C023 H02A 109.1 . . ?
C032 C023 H02B 109.1 . . ?
C032 C023 C035 112.6(6) . . ?
C035 C023 H02A 109.1 . . ?
C035 C023 H02B 109.1 . . ?
C01W C024 HX 109.4 . . ?
C01W C024 HY 109.4 . . ?
HX C024 HY 108.0 . . ?
C02M C024 C01W 111.2(4) . . ?
C02M C024 HX 109.4 . . ?
C02M C024 HY 109.4 . . ?
O00I C025 C01P 119.6(4) . . ?
O00I C025 C02C 120.3(4) . . ?
C01P C025 C02C 120.2(4) . . ?
C01D C026 C015 120.6(4) . . ?
C01D C026 C01X 122.1(4) . . ?
C01X C026 C015 114.9(4) . . ?
O00G C027 HZ 110.4 . . ?
O00G C027 H1 110.4 . . ?
O00G C027 C02I 106.8(4) . . ?
HZ C027 H1 108.6 . . ?
C02I C027 HZ 110.4 . . ?
C02I C027 H1 110.4 . . ?
C020 C028 H2 109.4 . . ?
C020 C028 H3 109.4 . . ?
C020 C028 C02A 111.3(4) . . ?
H2 C028 H3 108.0 . . ?
C02A C028 H2 109.4 . . ?
C02A C028 H3 109.4 . . ?
O00H C029 C014 118.6(4) . . ?
O00H C029 C01X 120.3(4) . . ?
C01X C029 C014 121.1(4) . . ?
C028 C02A H4 109.5 . . ?
C028 C02A H5 109.5 . . ?
C028 C02A H6 109.5 . . ?
H4 C02A H5 109.5 . . ?
H4 C02A H6 109.5 . . ?
H5 C02A H6 109.5 . . ?
O00J C02B H02C 109.9 . . ?
O00J C02B H02D 109.9 . . ?
O00J C02B C02D 108.7(4) . . ?
H02C C02B H02D 108.3 . . ?
C02D C02B H02C 109.9 . . ?
C02D C02B H02D 109.9 . . ?
O00D C02C C01S 119.8(4) . . ?
O00D C02C C025 118.8(4) . . ?
C01S C02C C025 121.3(4) . . ?
C02B C02D H02E 108.3 . . ?
C02B C02D H02F 108.3 . . ?
H02E C02D H02F 107.4 . . ?
C02W C02D C02B 116.1(6) . . ?
C02W C02D H02E 108.3 . . ?
C02W C02D H02F 108.3 . . ?
O00C C02E H7 110.0 . . ?
O00C C02E H8 110.0 . . ?
O00C C02E C02N 108.3(4) . . ?
H7 C02E H8 108.4 . . ?
C02N C02E H7 110.0 . . ?
C02N C02E H8 110.0 . . ?
O00K C02F H02G 110.0 . . ?
O00K C02F H02H 110.0 . . ?
O00K C02F C02L 108.6(4) . . ?
H02G C02F H02H 108.3 . . ?
C02L C02F H02G 110.0 . . ?
C02L C02F H02H 110.0 . . ?
C01G C02G H9 109.5 . . ?
C01G C02G H10 109.5 . . ?
C01G C02G H11 109.5 . . ?
H9 C02G H10 109.5 . . ?
H9 C02G H11 109.5 . . ?
H10 C02G H11 109.5 . . ?
C01M C02H H02I 109.4 . . ?
C01M C02H H02J 109.4 . . ?
C01M C02H C02T 111.0(5) . . ?
H02I C02H H02J 108.0 . . ?
C02T C02H H02I 109.4 . . ?
C02T C02H H02J 109.4 . . ?
C027 C02I H12 108.7 . . ?
C027 C02I H13 108.7 . . ?
C027 C02I C02Q 114.1(5) . . ?
H12 C02I H13 107.6 . . ?
C02Q C02I H12 108.7 . . ?
C02Q C02I H13 108.7 . . ?
O00I C02J H02M 108.1 . . ?
O00I C02J H02N 108.1 . . ?
O00I C02J H02K 109.8 . . ?
O00I C02J H02L 109.8 . . ?
O00I C02J C036 116.6(7) . . ?
H02M C02J H02N 107.3 . . ?
H02K C02J H02L 108.3 . . ?
C036 C02J H02M 108.1 . . ?
C036 C02J H02N 108.1 . . ?
C3 C02J O00I 109.2(6) . . ?
C3 C02J H02K 109.8 . . ?
C3 C02J H02L 109.8 . . ?
C01K C02K H14 109.4 . . ?
C01K C02K H15 109.4 . . ?
C01K C02K C02O 111.3(6) . . ?
H14 C02K H15 108.0 . . ?
C02O C02K H14 109.4 . . ?
C02O C02K H15 109.4 . . ?
C01L C02L C02F 114.6(5) . . ?
C01L C02L H02O 108.6 . . ?
C01L C02L H02P 108.6 . . ?
C02F C02L H02O 108.6 . . ?
C02F C02L H02P 108.6 . . ?
H02O C02L H02P 107.6 . . ?
O00L C02M C024 108.3(4) . . ?
O00L C02M H16 110.0 . . ?
O00L C02M H17 110.0 . . ?
C024 C02M H16 110.0 . . ?
C024 C02M H17 110.0 . . ?
H16 C02M H17 108.4 . . ?
C02E C02N H18 108.7 . . ?
C02E C02N H19 108.7 . . ?
H18 C02N H19 107.6 . . ?
C034 C02N C02E 114.4(5) . . ?
C034 C02N H18 108.7 . . ?
C034 C02N H19 108.7 . . ?
C02K C02O H20 109.5 . . ?
C02K C02O H21 109.5 . . ?
C02K C02O H22 109.5 . . ?
H20 C02O H21 109.5 . . ?
H20 C02O H22 109.5 . . ?
H21 C02O H22 109.5 . . ?
C02R C02P H02Q 119.6 . . ?
C02R C02P C02S 120.8(5) . . ?
C02S C02P H02Q 119.6 . . ?
C02I C02Q H23 108.1 . . ?
C02I C02Q H24 108.1 . . ?
H23 C02Q H24 107.3 . . ?
C02X C02Q C02I 116.6(6) . . ?
C02X C02Q H23 108.1 . . ?
C02X C02Q H24 108.1 . . ?
C02P C02R H02R 120.2 . . ?
C02P C02R C02Y 119.6(5) . . ?
C02Y C02R H02R 120.2 . . ?
C01U C02S H02S 119.9 . . ?
C02P C02S C01U 120.1(5) . . ?
C02P C02S H02S 119.9 . . ?
C02H C02T H02T 108.7 . . ?
C02H C02T H02U 108.7 . . ?
H02T C02T H02U 107.6 . . ?
C02V C02T C02H 114.3(5) . . ?
C02V C02T H02T 108.7 . . ?
C02V C02T H02U 108.7 . . ?
C01L C02U H02V 109.5 . . ?
C01L C02U H02W 109.5 . . ?
C01L C02U H02X 109.5 . . ?
H02V C02U H02W 109.5 . . ?
H02V C02U H02X 109.5 . . ?
H02W C02U H02X 109.5 . . ?
C02T C02V H02Y 109.5 . . ?
C02T C02V H25 109.5 . . ?
C02T C02V H26 109.5 . . ?
H02Y C02V H25 109.5 . . ?
H02Y C02V H26 109.5 . . ?
H25 C02V H26 109.5 . . ?
C02D C02W H02Z 109.5 . . ?
C02D C02W H27 109.5 . . ?
C02D C02W C031 110.8(6) . . ?
H02Z C02W H27 108.1 . . ?
C031 C02W H02Z 109.5 . . ?
C031 C02W H27 109.5 . . ?
C02Q C02X H28 109.5 . . ?
C02Q C02X H29 109.5 . . ?
C02Q C02X H30 109.5 . . ?
H28 C02X H29 109.5 . . ?
H28 C02X H30 109.5 . . ?
H29 C02X H30 109.5 . . ?
C01O C02Y C02R 120.5(5) . . ?
C01O C02Y H02 119.7 . . ?
C02R C02Y H02 119.7 . . ?
O00H C030 H03A 110.2 . . ?
O00H C030 H03B 110.2 . . ?
O00H C030 C1 107.4(8) . . ?
H03A C030 H03B 108.5 . . ?
C1 C030 H03A 110.2 . . ?
C1 C030 H03B 110.2 . . ?
C02W C031 H03C 109.5 . . ?
C02W C031 H03D 109.5 . . ?
C02W C031 H03E 109.5 . . ?
H03C C031 H03D 109.5 . . ?
H03C C031 H03E 109.5 . . ?
H03D C031 H03E 109.5 . . ?
C023 C032 H03F 108.3 . . ?
C023 C032 H03G 108.3 . . ?
H03F C032 H03G 107.4 . . ?
C038 C032 C023 115.8(7) . . ?
C038 C032 H03F 108.3 . . ?
C038 C032 H03G 108.3 . . ?
C01T C033 H03H 109.5 . . ?
C01T C033 H03I 109.5 . . ?
C01T C033 H03J 109.5 . . ?
H03H C033 H03I 109.5 . . ?
H03H C033 H03J 109.5 . . ?
H03I C033 H03J 109.5 . . ?
C02N C034 H31 108.9 . . ?
C02N C034 H32 108.9 . . ?
H31 C034 H32 107.7 . . ?
C037 C034 C02N 113.3(7) . . ?
C037 C034 H31 108.9 . . ?
C037 C034 H32 108.9 . . ?
O00P C035 C023 110.5(7) . . ?
O00P C035 H03K 109.6 . . ?
O00P C035 H03L 109.6 . . ?
C023 C035 H03K 109.6 . . ?
C023 C035 H03L 109.6 . . ?
H03K C035 H03L 108.1 . . ?
C01T C036 H03M 107.2 . . ?
C01T C036 H03N 107.2 . . ?
C02J C036 C01T 120.6(10) . . ?
C02J C036 H03M 107.2 . . ?
C02J C036 H03N 107.2 . . ?
H03M C036 H03N 106.8 . . ?
C034 C037 H33 109.5 . . ?
C034 C037 H34 109.5 . . ?
C034 C037 H35 109.5 . . ?
H33 C037 H34 109.5 . . ?
H33 C037 H35 109.5 . . ?
H34 C037 H35 109.5 . . ?
C032 C038 H03O 109.5 . . ?
C032 C038 H03P 109.5 . . ?
C032 C038 H03Q 109.5 . . ?
H03O C038 H03P 109.5 . . ?
H03O C038 H03Q 109.5 . . ?
H03P C038 H03Q 109.5 . . ?
C01T C3 H3A 105.9 . . ?
C01T C3 H3B 105.9 . . ?
C02J C3 C01T 125.5(9) . . ?
C02J C3 H3A 105.9 . . ?
C02J C3 H3B 105.9 . . ?
H3A C3 H3B 106.3 . . ?
C030 C1 H1A 108.5 . . ?
C030 C1 H1B 108.5 . . ?
H1A C1 H1B 107.5 . . ?
C2 C1 C030 114.9(8) . . ?
C2 C1 H1A 108.5 . . ?
C2 C1 H1B 108.5 . . ?
C1 C2 H2A 109.7 . . ?
C1 C2 H2B 109.7 . . ?
C1 C2 C4 110.0(12) . . ?
H2A C2 H2B 108.2 . . ?
C4 C2 H2A 109.7 . . ?
C4 C2 H2B 109.7 . . ?
C2 C4 H4A 109.5 . . ?
C2 C4 H4B 109.5 . . ?
C2 C4 H4C 109.5 . . ?
H4A C4 H4B 109.5 . . ?
H4A C4 H4C 109.5 . . ?
H4B C4 H4C 109.5 . . ?
C01T C7 H7A 109.5 . . ?
C01T C7 H7B 109.5 . . ?
C01T C7 H7C 109.5 . . ?
H7A C7 H7B 109.5 . . ?
H7A C7 H7C 109.5 . . ?
H7B C7 H7C 109.5 . . ?

loop_
_geom_bond_atom_site_label_1
_geom_bond_atom_site_label_2
_geom_bond_distance
_geom_bond_site_symmetry_2
_geom_bond_publ_flag
Au00 P1 2.2221(10) . ?
Au00 Cl1 2.2789(11) . ?
Au1 P007 2.2232(11) . ?
Au1 Cl 2.2738(12) . ?
P1 C00Q 1.811(4) . ?
P1 C010 1.870(4) . ?
P1 C01I 1.846(4) . ?
S004 C00U 1.797(4) . ?
S004 C01E 1.801(4) . ?
S005 C011 1.814(4) . ?
S005 C019 1.798(4) . ?
S006 C00S 1.808(5) . ?
S006 C01P 1.780(5) . ?
P007 C01S 1.837(5) . ?
P007 C01U 1.803(5) . ?
P007 C01V 1.872(5) . ?
S009 C01N 1.790(5) . ?
S009 C01X 1.791(5) . ?
O00B C01A 1.430(5) . ?
O00B C01B 1.366(5) . ?
O00C C00T 1.380(5) . ?
O00C C02E 1.442(6) . ?
O00D C01M 1.456(6) . ?
O00D C02C 1.381(5) . ?
O00E C00W 1.368(5) . ?
O00E C01Q 1.433(5) . ?
O00F C00X 1.366(5) . ?
O00F C018 1.444(5) . ?
O00G C016 1.350(5) . ?
O00G C027 1.414(5) . ?
O00H C029 1.376(6) . ?
O00H C030 1.453(8) . ?
O00I C025 1.374(5) . ?
O00I C02J 1.435(7) . ?
O00J C022 1.360(6) . ?
O00J C02B 1.418(6) . ?
O00K C014 1.371(6) . ?
O00K C02F 1.433(6) . ?
O00L C01C 1.357(5) . ?
O00L C02M 1.415(5) . ?
C00M C00O 1.410(5) . ?
C00M C00R 1.370(6) . ?
C00M C011 1.385(6) . ?
C00N C00V 1.381(5) . ?
C00N C00Z 1.412(6) . ?
C00N C010 1.402(5) . ?
C00O C00Z 1.393(6) . ?
C00O C019 1.376(6) . ?
O00P C01J 1.361(6) . ?
O00P C035 1.307(9) . ?
C00Q C00Y 1.387(6) . ?
C00Q C017 1.397(6) . ?
C00R C00V 1.404(5) . ?
C00R C01E 1.392(5) . ?
C00S C014 1.401(7) . ?
C00S C01D 1.399(6) . ?
C00T C01B 1.437(6) . ?
C00T C01I 1.383(6) . ?
C00U C00V 1.392(6) . ?
C00U C016 1.401(6) . ?
C00W C00X 1.451(6) . ?
C00W C011 1.406(5) . ?
C00X C01E 1.409(6) . ?
C00Y H 0.9500 . ?
C00Y C021 1.373(7) . ?
C00Z C01I 1.390(5) . ?
C010 C01C 1.399(6) . ?
C012 HA 0.9900 . ?
C012 HB 0.9900 . ?
C012 C01G 1.523(7) . ?
C012 C01Q 1.520(5) . ?
C013 C015 1.376(6) . ?
C013 C01V 1.401(6) . ?
C013 C01Z 1.427(6) . ?
C014 C029 1.429(7) . ?
C015 C01N 1.381(6) . ?
C015 C026 1.415(6) . ?
C016 C01C 1.460(6) . ?
C017 HC 0.9500 . ?
C017 C01H 1.378(7) . ?
C018 HD 0.9900 . ?
C018 HE 0.9900 . ?
C018 C020 1.515(5) . ?
C019 C01B 1.421(5) . ?
C01A HF 0.9900 . ?
C01A HG 0.9900 . ?
C01A C01K 1.517(8) . ?
C01D C01F 1.395(6) . ?
C01D C026 1.381(6) . ?
C01F C01P 1.400(6) . ?
C01F C01Z 1.388(6) . ?
C01G HH 0.9900 . ?
C01G HI 0.9900 . ?
C01G C02G 1.506(8) . ?
C01H HJ 0.9500 . ?
C01H C01R 1.374(8) . ?
C01J C01N 1.396(7) . ?
C01J C022 1.427(7) . ?
C01K HK 0.9900 . ?
C01K HL 0.9900 . ?
C01K C02K 1.511(8) . ?
C01L H01A 0.9900 . ?
C01L H01B 0.9900 . ?
C01L C02L 1.500(9) . ?
C01L C02U 1.522(8) . ?
C01M H01C 0.9900 . ?
C01M H01D 0.9900 . ?
C01M C02H 1.495(7) . ?
C01O H01O 0.9500 . ?
C01O C01U 1.397(6) . ?
C01O C02Y 1.371(7) . ?
C01P C025 1.399(6) . ?
C01Q HM 0.9900 . ?
C01Q HN 0.9900 . ?
C01R HO 0.9500 . ?
C01R C021 1.383(7) . ?
C01S C01Z 1.385(6) . ?
C01S C02C 1.404(6) . ?
C01T H01E 0.9900 . ?
C01T H01F 0.9900 . ?
C01T H01G 0.9900 . ?
C01T H01H 0.9900 . ?
C01T C033 1.421(17) . ?
C01T C036 1.475(17) . ?
C01T C3 1.443(12) . ?
C01T C7 1.42(2) . ?
C01U C02S 1.391(7) . ?
C01V C022 1.413(6) . ?
C01W HP 0.9900 . ?
C01W HQ 0.9900 . ?
C01W C01Y 1.501(9) . ?
C01W C024 1.533(6) . ?
C01X C026 1.386(6) . ?
C01X C029 1.406(6) . ?
C01Y HR 0.9800 . ?
C01Y HS 0.9800 . ?
C01Y HT 0.9800 . ?
C020 HU 0.9900 . ?
C020 HV 0.9900 . ?
C020 C028 1.520(7) . ?
C021 HW 0.9500 . ?
C023 H02A 0.9900 . ?
C023 H02B 0.9900 . ?
C023 C032 1.502(10) . ?
C023 C035 1.557(10) . ?
C024 HX 0.9900 . ?
C024 HY 0.9900 . ?
C024 C02M 1.512(6) . ?
C025 C02C 1.414(6) . ?
C027 HZ 0.9900 . ?
C027 H1 0.9900 . ?
C027 C02I 1.517(7) . ?
C028 H2 0.9900 . ?
C028 H3 0.9900 . ?
C028 C02A 1.527(7) . ?
C02A H4 0.9800 . ?
C02A H5 0.9800 . ?
C02A H6 0.9800 . ?
C02B H02C 0.9900 . ?
C02B H02D 0.9900 . ?
C02B C02D 1.527(8) . ?
C02D H02E 0.9900 . ?
C02D H02F 0.9900 . ?
C02D C02W 1.472(9) . ?
C02E H7 0.9900 . ?
C02E H8 0.9900 . ?
C02E C02N 1.504(7) . ?
C02F H02G 0.9900 . ?
C02F H02H 0.9900 . ?
C02F C02L 1.500(7) . ?
C02G H9 0.9800 . ?
C02G H10 0.9800 . ?
C02G H11 0.9800 . ?
C02H H02I 0.9900 . ?
C02H H02J 0.9900 . ?
C02H C02T 1.524(9) . ?
C02I H12 0.9900 . ?
C02I H13 0.9900 . ?
C02I C02Q 1.520(9) . ?
C02J H02M 0.9900 . ?
C02J H02N 0.9900 . ?
C02J H02K 0.9900 . ?
C02J H02L 0.9900 . ?
C02J C036 1.450(14) . ?
C02J C3 1.415(12) . ?
C02K H14 0.9900 . ?
C02K H15 0.9900 . ?
C02K C02O 1.519(10) . ?
C02L H02O 0.9900 . ?
C02L H02P 0.9900 . ?
C02M H16 0.9900 . ?
C02M H17 0.9900 . ?
C02N H18 0.9900 . ?
C02N H19 0.9900 . ?
C02N C034 1.495(9) . ?
C02O H20 0.9800 . ?
C02O H21 0.9800 . ?
C02O H22 0.9800 . ?
C02P H02Q 0.9500 . ?
C02P C02R 1.374(9) . ?
C02P C02S 1.374(8) . ?
C02Q H23 0.9900 . ?
C02Q H24 0.9900 . ?
C02Q C02X 1.448(12) . ?
C02R H02R 0.9500 . ?
C02R C02Y 1.375(9) . ?
C02S H02S 0.9500 . ?
C02T H02T 0.9900 . ?
C02T H02U 0.9900 . ?
C02T C02V 1.518(9) . ?
C02U H02V 0.9800 . ?
C02U H02W 0.9800 . ?
C02U H02X 0.9800 . ?
C02V H02Y 0.9800 . ?
C02V H25 0.9800 . ?
C02V H26 0.9800 . ?
C02W H02Z 0.9900 . ?
C02W H27 0.9900 . ?
C02W C031 1.534(9) . ?
C02X H28 0.9800 . ?
C02X H29 0.9800 . ?
C02X H30 0.9800 . ?
C02Y H02 0.9500 . ?
C030 H03A 0.9900 . ?
C030 H03B 0.9900 . ?
C030 C1 1.501(12) . ?
C031 H03C 0.9800 . ?
C031 H03D 0.9800 . ?
C031 H03E 0.9800 . ?
C032 H03F 0.9900 . ?
C032 H03G 0.9900 . ?
C032 C038 1.484(13) . ?
C033 H03H 0.9800 . ?
C033 H03I 0.9800 . ?
C033 H03J 0.9800 . ?
C034 H31 0.9900 . ?
C034 H32 0.9900 . ?
C034 C037 1.492(9) . ?
C035 H03K 0.9900 . ?
C035 H03L 0.9900 . ?
C036 H03M 0.9900 . ?
C036 H03N 0.9900 . ?
C037 H33 0.9800 . ?
C037 H34 0.9800 . ?
C037 H35 0.9800 . ?
C038 H03O 0.9800 . ?
C038 H03P 0.9800 . ?
C038 H03Q 0.9800 . ?
C3 H3A 0.9900 . ?
C3 H3B 0.9900 . ?
C1 H1A 0.9900 . ?
C1 H1B 0.9900 . ?
C1 C2 1.494(17) . ?
C2 H2A 0.9900 . ?
C2 H2B 0.9900 . ?
C2 C4 1.541(14) . ?
C4 H4A 0.9800 . ?
C4 H4B 0.9800 . ?
C4 H4C 0.9800 . ?
C7 H7A 0.9800 . ?
C7 H7B 0.9800 . ?
C7 H7C 0.9800 . ?

loop_
_geom_torsion_atom_site_label_1
_geom_torsion_atom_site_label_2
_geom_torsion_atom_site_label_3
_geom_torsion_atom_site_label_4
_geom_torsion
_geom_torsion_site_symmetry_1
_geom_torsion_site_symmetry_2
_geom_torsion_site_symmetry_3
_geom_torsion_site_symmetry_4
_geom_torsion_publ_flag
Au00 P1 C00Q C00Y 144.3(3) . . . . ?
Au00 P1 C00Q C017 -36.8(4) . . . . ?
Au00 P1 C010 C00N 122.7(3) . . . . ?
Au00 P1 C010 C01C -50.4(5) . . . . ?
Au00 P1 C01I C00T 49.9(5) . . . . ?
Au00 P1 C01I C00Z -124.6(3) . . . . ?
Au1 P007 C01S C01Z -111.8(3) . . . . ?
Au1 P007 C01S C02C 75.1(5) . . . . ?
Au1 P007 C01U C01O 13.8(4) . . . . ?
Au1 P007 C01U C02S -166.6(3) . . . . ?
Au1 P007 C01V C013 107.5(3) . . . . ?
Au1 P007 C01V C022 -78.0(6) . . . . ?
P1 C00Q C00Y C021 -177.9(4) . . . . ?
P1 C00Q C017 C01H 179.8(4) . . . . ?
P1 C010 C01C O00L -7.4(8) . . . . ?
P1 C010 C01C C016 171.9(4) . . . . ?
S004 C00U C00V C00N 175.4(3) . . . . ?
S004 C00U C00V C00R 0.8(5) . . . . ?
S004 C00U C016 O00G 7.5(8) . . . . ?
S004 C00U C016 C01C -173.4(4) . . . . ?
S005 C019 C01B O00B -2.8(7) . . . . ?
S005 C019 C01B C00T 173.4(4) . . . . ?
S006 C00S C014 O00K -12.6(8) . . . . ?
S006 C00S C014 C029 161.5(4) . . . . ?
S006 C00S C01D C01F -2.9(5) . . . . ?
S006 C00S C01D C026 -165.7(4) . . . . ?
S006 C01P C025 O00I 13.1(7) . . . . ?
S006 C01P C025 C02C -166.8(4) . . . . ?
P007 C01S C01Z C013 -7.3(5) . . . . ?
P007 C01S C01Z C01F -173.9(4) . . . . ?
P007 C01S C02C O00D -7.9(8) . . . . ?
P007 C01S C02C C025 168.7(4) . . . . ?
P007 C01U C02S C02P -179.0(4) . . . . ?
P007 C01V C022 O00J 8.7(9) . . . . ?
P007 C01V C022 C01J -168.8(4) . . . . ?
S009 C01X C026 C015 5.2(5) . . . . ?
S009 C01X C026 C01D 167.6(4) . . . . ?
S009 C01X C029 O00H 11.7(7) . . . . ?
S009 C01X C029 C014 -165.5(4) . . . . ?
O00B C01A C01K C02K -170.4(4) . . . . ?
O00C C00T C01B O00B -4.6(6) . . . . ?
O00C C00T C01B C019 178.9(4) . . . . ?
O00C C00T C01I P1 8.5(7) . . . . ?
O00C C00T C01I C00Z -177.4(4) . . . . ?
O00C C02E C02N C034 -167.8(5) . . . . ?
O00D C01M C02H C02T -175.3(5) . . . . ?
O00E C00W C00X O00F 0.1(5) . . . . ?
O00E C00W C00X C01E -177.5(4) . . . . ?
O00E C00W C011 S005 5.9(7) . . . . ?
O00E C00W C011 C00M 179.7(4) . . . . ?
O00F C00X C01E S004 -4.3(7) . . . . ?
O00F C00X C01E C00R 179.8(4) . . . . ?
O00F C018 C020 C028 178.0(4) . . . . ?
O00G C016 C01C O00L -2.3(5) . . . . ?
O00G C016 C01C C010 178.3(4) . . . . ?
O00G C027 C02I C02Q 53.1(7) . . . . ?
O00H C030 C1 C2 -56.2(11) . . . . ?
O00I C025 C02C O00D -1.2(7) . . . . ?
O00I C025 C02C C01S -177.9(4) . . . . ?
O00I C02J C036 C01T -43.7(17) . . . . ?
O00I C02J C3 C01T 58.8(11) . . . . ?
O00J C02B C02D C02W -67.5(8) . . . . ?
O00K C014 C029 O00H -1.7(6) . . . . ?
O00K C014 C029 C01X 175.6(4) . . . . ?
O00K C02F C02L C01L -65.5(7) . . . . ?
C00M C00O C00Z C00N -0.8(6) . . . . ?
C00M C00O C00Z C01I -172.5(4) . . . . ?
C00M C00O C019 S005 -1.8(5) . . . . ?
C00M C00O C019 C01B 174.3(4) . . . . ?
C00M C00R C00V C00N -1.8(6) . . . . ?
C00M C00R C00V C00U 172.9(4) . . . . ?
C00M C00R C01E S004 -174.1(3) . . . . ?
C00M C00R C01E C00X 3.0(6) . . . . ?
C00N C00Z C01I P1 2.1(5) . . . . ?
C00N C00Z C01I C00T -173.8(4) . . . . ?
C00N C010 C01C O00L 179.9(4) . . . . ?
C00N C010 C01C C016 -0.8(6) . . . . ?
C00O C00M C00R C00V 1.2(6) . . . . ?
C00O C00M C00R C01E 171.9(4) . . . . ?
C00O C00M C011 S005 1.0(5) . . . . ?
C00O C00M C011 C00W -174.6(4) . . . . ?
C00O C00Z C01I P1 174.0(3) . . . . ?
C00O C00Z C01I C00T -1.8(6) . . . . ?
C00O C019 C01B O00B -177.4(4) . . . . ?
C00O C019 C01B C00T -1.2(6) . . . . ?
O00P C01J C01N S009 -3.0(8) . . . . ?
O00P C01J C01N C015 -174.8(4) . . . . ?
O00P C01J C022 O00J -9.0(7) . . . . ?
O00P C01J C022 C01V 168.8(5) . . . . ?
C00Q P1 C010 C00N -109.3(3) . . . . ?
C00Q P1 C010 C01C 77.6(5) . . . . ?
C00Q P1 C01I C00T -77.4(5) . . . . ?
C00Q P1 C01I C00Z 108.1(3) . . . . ?
C00Q C00Y C021 C01R -2.9(8) . . . . ?
C00Q C017 C01H C01R -0.9(7) . . . . ?
C00R C00M C00O C00Z 0.1(6) . . . . ?
C00R C00M C00O C019 -172.5(4) . . . . ?
C00R C00M C011 S005 173.8(3) . . . . ?
C00R C00M C011 C00W -1.8(6) . . . . ?
C00S S006 C01P C01F -4.1(3) . . . . ?
C00S S006 C01P C025 166.3(5) . . . . ?
C00S C014 C029 O00H -176.5(4) . . . . ?
C00S C014 C029 C01X 0.8(7) . . . . ?
C00S C01D C01F C01P -0.2(6) . . . . ?
C00S C01D C01F C01Z -163.0(4) . . . . ?
C00S C01D C026 C015 161.7(4) . . . . ?
C00S C01D C026 C01X 0.2(7) . . . . ?
C00T O00C C02E C02N 156.7(4) . . . . ?
C00U S004 C01E C00R 2.9(3) . . . . ?
C00U S004 C01E C00X -173.2(5) . . . . ?
C00U C016 C01C O00L 178.5(4) . . . . ?
C00U C016 C01C C010 -0.9(7) . . . . ?
C00V C00N C00Z C00O 0.2(6) . . . . ?
C00V C00N C00Z C01I 172.1(4) . . . . ?
C00V C00N C010 P1 -173.6(3) . . . . ?
C00V C00N C010 C01C 1.5(6) . . . . ?
C00V C00R C01E S004 -3.1(5) . . . . ?
C00V C00R C01E C00X 174.0(4) . . . . ?
C00V C00U C016 O00G -177.2(4) . . . . ?
C00V C00U C016 C01C 1.8(6) . . . . ?
C00W O00E C01Q C012 -179.8(4) . . . . ?
C00W C00X C01E S004 173.0(3) . . . . ?
C00W C00X C01E C00R -2.9(6) . . . . ?
C00X O00F C018 C020 -179.1(4) . . . . ?
C00X C00W C011 S005 -172.0(3) . . . . ?
C00X C00W C011 C00M 1.8(6) . . . . ?
C00Y C00Q C017 C01H -1.4(7) . . . . ?
C00Z C00N C00V C00R 1.1(6) . . . . ?
C00Z C00N C00V C00U -173.2(4) . . . . ?
C00Z C00N C010 P1 -0.9(5) . . . . ?
C00Z C00N C010 C01C 174.2(4) . . . . ?
C00Z C00O C019 S005 -174.0(3) . . . . ?
C00Z C00O C019 C01B 2.0(6) . . . . ?
C010 P1 C00Q C00Y 13.9(4) . . . . ?
C010 P1 C00Q C017 -167.3(3) . . . . ?
C010 P1 C01I C00T 172.4(5) . . . . ?
C010 P1 C01I C00Z -2.1(3) . . . . ?
C010 C00N C00V C00R 173.7(4) . . . . ?
C010 C00N C00V C00U -0.6(7) . . . . ?
C010 C00N C00Z C00O -172.8(4) . . . . ?
C010 C00N C00Z C01I -0.8(6) . . . . ?
C011 S005 C019 C00O 1.9(3) . . . . ?
C011 S005 C019 C01B -173.0(5) . . . . ?
C011 C00M C00O C00Z 173.1(4) . . . . ?
C011 C00M C00O C019 0.5(6) . . . . ?
C011 C00M C00R C00V -171.3(4) . . . . ?
C011 C00M C00R C01E -0.6(7) . . . . ?
C011 C00W C00X O00F 178.2(4) . . . . ?
C011 C00W C00X C01E 0.6(6) . . . . ?
C013 C015 C01N S009 -166.9(4) . . . . ?
C013 C015 C01N C01J 6.8(7) . . . . ?
C013 C015 C026 C01D 0.3(7) . . . . ?
C013 C015 C026 C01X 163.0(4) . . . . ?
C013 C01V C022 O00J -177.1(4) . . . . ?
C013 C01V C022 C01J 5.4(7) . . . . ?
C014 O00K C02F C02L -168.5(4) . . . . ?
C014 C00S C01D C01F 166.9(4) . . . . ?
C014 C00S C01D C026 4.0(6) . . . . ?
C015 C013 C01V P007 173.2(4) . . . . ?
C015 C013 C01V C022 -2.9(7) . . . . ?
C015 C013 C01Z C01F -0.2(7) . . . . ?
C015 C013 C01Z C01S -167.1(4) . . . . ?
C016 O00G C027 C02I 178.1(5) . . . . ?
C016 C00U C00V C00N -1.2(6) . . . . ?
C016 C00U C00V C00R -175.7(4) . . . . ?
C017 C00Q C00Y C021 3.3(7) . . . . ?
C017 C01H C01R C021 1.4(8) . . . . ?
C018 O00F C00X C00W 172.3(3) . . . . ?
C018 O00F C00X C01E -10.3(6) . . . . ?
C018 C020 C028 C02A 173.7(5) . . . . ?
C019 S005 C011 C00M -1.7(3) . . . . ?
C019 S005 C011 C00W 172.5(5) . . . . ?
C019 C00O C00Z C00N 171.2(4) . . . . ?
C019 C00O C00Z C01I -0.5(7) . . . . ?
C01A O00B C01B C00T 148.0(4) . . . . ?
C01A O00B C01B C019 -35.6(6) . . . . ?
C01A C01K C02K C02O 179.0(5) . . . . ?
C01B O00B C01A C01K -67.2(5) . . . . ?
C01B C00T C01I P1 -171.4(4) . . . . ?
C01B C00T C01I C00Z 2.7(6) . . . . ?
C01C O00L C02M C024 -176.9(4) . . . . ?
C01D C00S C014 O00K -178.6(4) . . . . ?
C01D C00S C014 C029 -4.5(6) . . . . ?
C01D C01F C01P S006 3.3(5) . . . . ?
C01D C01F C01P C025 -168.9(4) . . . . ?
C01D C01F C01Z C013 -0.1(7) . . . . ?
C01D C01F C01Z C01S 166.0(4) . . . . ?
C01E S004 C00U C00V -2.1(3) . . . . ?
C01E S004 C00U C016 173.4(5) . . . . ?
C01E C00R C00V C00N -173.2(4) . . . . ?
C01E C00R C00V C00U 1.6(6) . . . . ?
C01F C01D C026 C015 -0.7(7) . . . . ?
C01F C01D C026 C01X -162.1(4) . . . . ?
C01F C01P C025 O00I -177.2(4) . . . . ?
C01F C01P C025 C02C 3.0(7) . . . . ?
C01G C012 C01Q O00E 176.7(4) . . . . ?
C01H C01R C021 C00Y 0.5(8) . . . . ?
C01I P1 C00Q C00Y -86.9(4) . . . . ?
C01I P1 C00Q C017 91.9(4) . . . . ?
C01I P1 C010 C00N 1.7(3) . . . . ?
C01I P1 C010 C01C -171.4(5) . . . . ?
C01I C00T C01B O00B 175.3(4) . . . . ?
C01I C00T C01B C019 -1.2(6) . . . . ?
C01J O00P C035 C023 166.8(5) . . . . ?
C01M O00D C02C C01S -89.2(5) . . . . ?
C01M O00D C02C C025 94.1(5) . . . . ?
C01M C02H C02T C02V 179.3(7) . . . . ?
C01N S009 C01X C026 -5.3(3) . . . . ?
C01N S009 C01X C029 164.4(5) . . . . ?
C01N C015 C026 C01D -164.9(4) . . . . ?
C01N C015 C026 C01X -2.2(6) . . . . ?
C01N C01J C022 O00J -179.8(4) . . . . ?
C01N C01J C022 C01V -2.0(7) . . . . ?
C01O C01U C02S C02P 0.6(8) . . . . ?
C01P S006 C00S C014 -162.9(5) . . . . ?
C01P S006 C00S C01D 3.9(3) . . . . ?
C01P C01F C01Z C013 -161.8(4) . . . . ?
C01P C01F C01Z C01S 4.3(7) . . . . ?
C01P C025 C02C O00D 178.7(4) . . . . ?
C01P C025 C02C C01S 2.0(7) . . . . ?
C01Q O00E C00W C00X -177.6(3) . . . . ?
C01Q O00E C00W C011 4.4(6) . . . . ?
C01Q C012 C01G C02G 64.9(6) . . . . ?
C01S P007 C01U C01O 138.0(4) . . . . ?
C01S P007 C01U C02S -42.4(4) . . . . ?
C01S P007 C01V C013 -8.1(3) . . . . ?
C01S P007 C01V C022 166.5(5) . . . . ?
C01U P007 C01S C01Z 120.5(3) . . . . ?
C01U P007 C01S C02C -52.6(6) . . . . ?
C01U P007 C01V C013 -116.7(3) . . . . ?
C01U P007 C01V C022 57.8(6) . . . . ?
C01U C01O C02Y C02R -0.5(8) . . . . ?
C01V P007 C01S C01Z 8.8(4) . . . . ?
C01V P007 C01S C02C -164.4(5) . . . . ?
C01V P007 C01U C01O -122.0(4) . . . . ?
C01V P007 C01U C02S 57.5(4) . . . . ?
C01V C013 C015 C01N -3.3(7) . . . . ?
C01V C013 C015 C026 -167.4(4) . . . . ?
C01V C013 C01Z C01F 167.9(4) . . . . ?
C01V C013 C01Z C01S 1.1(6) . . . . ?
C01W C024 C02M O00L -175.8(4) . . . . ?
C01X S009 C01N C015 4.1(3) . . . . ?
C01X S009 C01N C01J -168.1(5) . . . . ?
C01Y C01W C024 C02M -66.3(6) . . . . ?
C01Z C013 C015 C01N 164.2(4) . . . . ?
C01Z C013 C015 C026 0.1(7) . . . . ?
C01Z C013 C01V P007 5.6(5) . . . . ?
C01Z C013 C01V C022 -170.5(4) . . . . ?
C01Z C01F C01P S006 166.0(4) . . . . ?
C01Z C01F C01P C025 -6.1(7) . . . . ?
C01Z C01S C02C O00D 179.5(4) . . . . ?
C01Z C01S C02C C025 -3.9(7) . . . . ?
C022 O00J C02B C02D -171.6(5) . . . . ?
C022 C01J C01N S009 167.7(4) . . . . ?
C022 C01J C01N C015 -4.1(7) . . . . ?
C025 O00I C02J C036 139.6(9) . . . . ?
C025 O00I C02J C3 96.0(7) . . . . ?
C026 C015 C01N S009 -2.0(5) . . . . ?
C026 C015 C01N C01J 171.7(4) . . . . ?
C026 C01D C01F C01P 163.3(4) . . . . ?
C026 C01D C01F C01Z 0.6(7) . . . . ?
C026 C01X C029 O00H -179.3(4) . . . . ?
C026 C01X C029 C014 3.5(6) . . . . ?
C027 O00G C016 C00U -9.9(7) . . . . ?
C027 O00G C016 C01C 171.0(4) . . . . ?
C027 C02I C02Q C02X 55.3(9) . . . . ?
C029 O00H C030 C1 175.0(6) . . . . ?
C029 C01X C026 C015 -166.5(4) . . . . ?
C029 C01X C026 C01D -4.0(6) . . . . ?
C02B O00J C022 C01J 163.2(5) . . . . ?
C02B O00J C022 C01V -14.5(8) . . . . ?
C02B C02D C02W C031 -176.1(7) . . . . ?
C02C O00D C01M C02H 178.6(4) . . . . ?
C02C C01S C01Z C013 167.3(4) . . . . ?
C02C C01S C01Z C01F 0.8(7) . . . . ?
C02E O00C C00T C01B 85.1(5) . . . . ?
C02E O00C C00T C01I -94.8(5) . . . . ?
C02E C02N C034 C037 -179.8(6) . . . . ?
C02F O00K C014 C00S -15.8(7) . . . . ?
C02F O00K C014 C029 169.7(4) . . . . ?
C02J O00I C025 C01P -112.9(5) . . . . ?
C02J O00I C025 C02C 67.0(6) . . . . ?
C02M O00L C01C C010 -5.9(7) . . . . ?
C02M O00L C01C C016 174.7(4) . . . . ?
C02P C02R C02Y C01O 0.8(8) . . . . ?
C02R C02P C02S C01U -0.3(9) . . . . ?
C02S C02P C02R C02Y -0.4(9) . . . . ?
C02U C01L C02L C02F 179.8(6) . . . . ?
C02Y C01O C01U P007 179.4(4) . . . . ?
C02Y C01O C01U C02S -0.2(7) . . . . ?
C030 O00H C029 C014 89.6(6) . . . . ?
C030 O00H C029 C01X -87.7(6) . . . . ?
C030 C1 C2 C4 -174.6(10) . . . . ?
C032 C023 C035 O00P 60.1(10) . . . . ?
C033 C01T C036 C02J -129.6(17) . . . . ?
C033 C01T C3 C02J -179.1(12) . . . . ?
C035 O00P C01J C01N -102.5(7) . . . . ?
C035 O00P C01J C022 86.6(7) . . . . ?
C035 C023 C032 C038 58.9(10) . . . . ?
C036 C01T C3 C02J 49.9(11) . . . . ?
C036 C02J C3 C01T -50.0(11) . . . . ?
C3 C01T C036 C02J -45.0(11) . . . . ?
C3 C02J C036 C01T 45.2(11) . . . . ?
C7 C01T C036 C02J -178.2(16) . . . . ?
C7 C01T C3 C02J 124(2) . . . . ?
